data_7007841
loop_
_publ_author_name
'Clark, Thomas E.'
'Makha, Mohamed'
'Raston, Colin L.'
'Sobolev, Alexandre N.'

_publ_section_title
;
 Solution and solid state studies on the binding of isomeric carboranes
 C2B10H12 by p-Bu(t)-calix[5]arene.
;
_journal_issue 46
_journal_name_full 'Dalton transactions (Cambridge, England : 2003)'
_journal_page_first 5449
_journal_page_last 5453
_journal_paper_doi 10.1039/b611399k
_journal_year 2006
_chemical_formula_moiety 'C55 H70 O5, C2 H12 B10, 0.25(C7 H8), 0.25(H2 O), 0.083(C2 H12 B10)'
_chemical_formula_sum 'C58.92 H85.5 B10.83 O5.25'
_chemical_formula_weight 994.88
_chemical_name_systematic
;
?
;
_space_group_IT_number 175
_symmetry_cell_setting hexagonal
_symmetry_space_group_name_Hall '-P 6'
_symmetry_space_group_name_H-M 'P 6/m'
_atom_sites_solution_hydrogens geom
_atom_sites_solution_primary direct
_atom_sites_solution_secondary difmap
_audit_creation_method SHELXL-97
_cell_angle_alpha 90.0
_cell_angle_beta 90.0
_cell_angle_gamma 120.0
_cell_formula_units_Z 12
_cell_length_a 35.444(9)
_cell_length_b 35.444
_cell_length_c 17.990(5)
_cell_measurement_reflns_used 5414
_cell_measurement_temperature 153(2)
_cell_measurement_theta_max 24.95
_cell_measurement_theta_min 2.29
_cell_volume 19573(7)
_computing_cell_refinement 'Bruker SAINT'
_computing_data_collection 'Bruker SMART'
_computing_data_reduction 'Bruker SAINT'
_computing_molecular_graphics 'Bruker SHELXTL, v. 5.1'
_computing_publication_material 'Bruker SHELXTL, v. 5.1'
_computing_structure_refinement 'Bruker SHELXTL, v. 5.1'
_computing_structure_solution 'Bruker SHELXTL, v. 5.1'
_diffrn_ambient_temperature 153(2)
_diffrn_measured_fraction_theta_full 0.979
_diffrn_measured_fraction_theta_max 0.979
_diffrn_measurement_device_type 'Bruker AXS CCD'
_diffrn_measurement_method '\w scans'
_diffrn_radiation_monochromator graphite
_diffrn_radiation_source 'sealed tube'
_diffrn_radiation_type MoK\a
_diffrn_radiation_wavelength 0.71073
_diffrn_reflns_av_R_equivalents 0.2456
_diffrn_reflns_av_sigmaI/netI 0.1609
_diffrn_reflns_limit_h_max 39
_diffrn_reflns_limit_h_min -40
_diffrn_reflns_limit_k_max 41
_diffrn_reflns_limit_k_min -41
_diffrn_reflns_limit_l_max 21
_diffrn_reflns_limit_l_min -21
_diffrn_reflns_number 122623
_diffrn_reflns_theta_full 25.04
_diffrn_reflns_theta_max 25.04
_diffrn_reflns_theta_min 1.15
_exptl_absorpt_coefficient_mu 0.060
_exptl_absorpt_correction_T_max 0.9882
_exptl_absorpt_correction_T_min 0.9852
_exptl_absorpt_correction_type multi-scan
_exptl_absorpt_process_details 'SADABS (Bruker, 1997)'
_exptl_crystal_colour colorless
_exptl_crystal_density_diffrn 1.013
_exptl_crystal_density_meas ?
_exptl_crystal_density_method .
_exptl_crystal_description prism
_exptl_crystal_F_000 6422
_exptl_crystal_size_max 0.25
_exptl_crystal_size_mid 0.25
_exptl_crystal_size_min 0.20
_refine_diff_density_max 0.921
_refine_diff_density_min -0.776
_refine_diff_density_rms 0.108
_refine_ls_extinction_coef 0.0043(6)
_refine_ls_extinction_expression Fc^*^=kFc[1+0.001xFc^2^\l^3^/sin(2\q)]^-1/4^
_refine_ls_extinction_method SHELXL
_refine_ls_goodness_of_fit_ref 1.033
_refine_ls_hydrogen_treatment constr
_refine_ls_matrix_type full
_refine_ls_number_parameters 667
_refine_ls_number_reflns 11728
_refine_ls_number_restraints 124
_refine_ls_restrained_S_all 1.033
_refine_ls_R_factor_all 0.2772
_refine_ls_R_factor_gt 0.1341
_refine_ls_shift/su_max 0.009
_refine_ls_shift/su_mean 0.000
_refine_ls_structure_factor_coef Fsqd
_refine_ls_weighting_details 'calc w=1/[\s^2^(Fo^2^)+(0.1974P)^2^+91.9199P] where P=(Fo^2^+2Fc^2^)/3'
_refine_ls_weighting_scheme calc
_refine_ls_wR_factor_gt 0.3179
_refine_ls_wR_factor_ref 0.4522
_reflns_number_gt 4887
_reflns_number_total 11728
_reflns_threshold_expression >2sigma(I)
_cod_data_source_file b611399k.txt
_cod_data_source_block tc011
_cod_depositor_comments
;
The following automatic conversions were performed:
'_symmetry_cell_setting' value 'Hexagonal' changed to 'hexagonal'
according to '/home/saulius/struct/CIF-dictionaries/cif_core.dic'
dictionary named 'cif_core.dic' version 2.4.1 from 2010-06-29.

Automatic conversion script
Id: cif_fix_enum 1527 2010-12-29 10:47:43Z saulius 
;
_cod_original_sg_symbol_H-M P6/m
_cod_original_formula_sum 'C58.92 H85.50 B10.83 O5.25'
_cod_database_code 7007841

loop_
_symmetry_equiv_pos_as_xyz
'x, y, z'
'-y, x-y, z'
'-x+y, -x, z'
'-x, -y, z'
'y, -x+y, z'
'x-y, x, z'
'-x, -y, -z'
'y, -x+y, -z'
'x-y, x, -z'
'x, y, -z'
'-y, x-y, -z'
'-x+y, -x, -z'

loop_
_atom_site_label
_atom_site_type_symbol
_atom_site_fract_x
_atom_site_fract_y
_atom_site_fract_z
_atom_site_U_iso_or_equiv
_atom_site_adp_type
_atom_site_occupancy
_atom_site_symmetry_multiplicity
_atom_site_calc_flag
_atom_site_refinement_flags
_atom_site_disorder_assembly
_atom_site_disorder_group
O1 O -0.0023(2) 0.4191(2) 0.0000 0.0427(17) Uani 1 2 d S . .
H1 H 0.0060 0.4337 0.0394 0.064 Uiso 0.50 1 calc PR A 1
H1' H 0.0085 0.4357 -0.0367 0.064 Uiso 0.50 1 d PR A 2
C11 C 0.0108(3) 0.3886(3) 0.0000 0.039(2) Uani 1 2 d S . .
C12 C 0.0168(3) 0.3729(2) 0.0670(4) 0.0444(19) Uani 1 1 d . . .
C13 C 0.0321(3) 0.3439(3) 0.0655(5) 0.066(3) Uani 1 1 d . . .
H13 H 0.0356 0.3327 0.1114 0.079 Uiso 1 1 calc R . .
C14 C 0.0426(5) 0.3301(4) 0.0000 0.075(4) Uani 1 2 d SD . .
C17 C 0.0601(5) 0.2999(5) 0.0000 0.113(7) Uani 1 2 d SD . .
C18 C 0.0260(8) 0.2537(6) 0.0000 0.135(6) Uiso 0.50 2 d SPD B 1
H18A H 0.0394 0.2353 0.0000 0.202 Uiso 0.50 2 d SP C 1
H18B H 0.0077 0.2473 -0.0445 0.202 Uiso 0.50 1 d P D 1
C19 C 0.0873(6) 0.3046(7) 0.0647(8) 0.135(6) Uiso 0.50 1 d PD B 1
H19A H 0.0979 0.2839 0.0606 0.202 Uiso 0.50 1 calc PR B 1
H19B H 0.0700 0.2986 0.1101 0.202 Uiso 0.50 1 calc PR B 1
H19C H 0.1122 0.3343 0.0665 0.202 Uiso 0.50 1 calc PR B 1
C18' C 0.1080(7) 0.3223(9) 0.0000 0.135(6) Uiso 0.50 2 d SPD B 2
H18C H 0.1173 0.3003 0.0000 0.202 Uiso 0.50 2 d SP E 2
H18D H 0.1193 0.3403 0.0445 0.202 Uiso 0.50 1 d P F 2
C19' C 0.0471(7) 0.2709(5) 0.0646(8) 0.135(6) Uiso 0.50 1 d PD B 2
H19D H 0.0600 0.2521 0.0610 0.202 Uiso 0.50 1 calc PR B 2
H19E H 0.0152 0.2527 0.0658 0.202 Uiso 0.50 1 calc PR B 2
H19F H 0.0572 0.2883 0.1102 0.202 Uiso 0.50 1 calc PR B 2
C1 C 0.0044(2) 0.3845(2) 0.1405(4) 0.0368(17) Uani 1 1 d . . .
H1A H -0.0191 0.3913 0.1313 0.044 Uiso 1 1 calc R . .
H1B H -0.0077 0.3585 0.1731 0.044 Uiso 1 1 calc R . .
O2 O 0.02279(14) 0.47337(15) 0.1282(3) 0.0413(12) Uani 1 1 d . . .
H2 H 0.0376 0.4995 0.1146 0.062 Uiso 0.50 1 calc PR G 1
H2' H 0.0162 0.4568 0.0912 0.062 Uiso 0.50 1 d PR G 2
C21 C 0.0469(2) 0.4639(2) 0.1784(4) 0.0338(16) Uani 1 1 d . . .
C22 C 0.0762(2) 0.4970(2) 0.2250(4) 0.0349(16) Uani 1 1 d . . .
C23 C 0.1031(2) 0.4885(2) 0.2703(4) 0.0398(18) Uani 1 1 d . . .
H23 H 0.1236 0.5110 0.3016 0.048 Uiso 1 1 calc R . .
C24 C 0.1007(2) 0.4484(2) 0.2711(4) 0.0406(17) Uani 1 1 d . . .
C25 C 0.0683(2) 0.4153(2) 0.2278(4) 0.0387(17) Uani 1 1 d . . .
H25 H 0.0650 0.3870 0.2297 0.046 Uiso 1 1 calc R . .
C26 C 0.0407(2) 0.4223(2) 0.1820(4) 0.0342(16) Uani 1 1 d . . .
C27 C 0.1332(2) 0.4417(3) 0.3186(4) 0.047(2) Uani 1 1 d . . .
C28 C 0.1289(3) 0.3974(3) 0.3053(5) 0.067(3) Uani 1 1 d . . .
H28A H 0.0991 0.3745 0.3165 0.100 Uiso 1 1 calc R . .
H28B H 0.1493 0.3940 0.3376 0.100 Uiso 1 1 calc R . .
H28C H 0.1356 0.3951 0.2532 0.100 Uiso 1 1 calc R . .
C29 C 0.1792(3) 0.4762(3) 0.2996(6) 0.071(3) Uani 1 1 d . . .
H29A H 0.1828 0.5051 0.3093 0.107 Uiso 1 1 calc R . .
H29B H 0.1848 0.4739 0.2470 0.107 Uiso 1 1 calc R . .
H29C H 0.1997 0.4721 0.3302 0.107 Uiso 1 1 calc R . .
C30 C 0.1246(3) 0.4449(3) 0.4003(5) 0.068(3) Uani 1 1 d . . .
H30A H 0.1273 0.4734 0.4102 0.103 Uiso 1 1 calc R . .
H30B H 0.1458 0.4417 0.4305 0.103 Uiso 1 1 calc R . .
H30C H 0.0951 0.4218 0.4130 0.103 Uiso 1 1 calc R . .
C2 C 0.0794(2) 0.5412(2) 0.2282(4) 0.0351(16) Uani 1 1 d . . .
H2A H 0.0513 0.5379 0.2118 0.042 Uiso 1 1 calc R . .
H2B H 0.0839 0.5511 0.2806 0.042 Uiso 1 1 calc R . .
O3 O 0.06755(14) 0.56111(15) 0.0778(3) 0.0405(12) Uani 1 1 d . . .
H3 H 0.0701 0.5627 0.0313 0.061 Uiso 0.50 1 calc PR H 1
H3' H 0.0565 0.5350 0.0914 0.061 Uiso 0.50 1 d PR H 2
C31 C 0.1081(2) 0.5861(2) 0.1102(4) 0.0322(16) Uani 1 1 d . . .
C32 C 0.1405(2) 0.6210(2) 0.0715(4) 0.0328(16) Uani 1 1 d . . .
C33 C 0.1818(2) 0.6433(2) 0.1030(4) 0.0360(17) Uani 1 1 d . . .
H33 H 0.2042 0.6673 0.0767 0.043 Uiso 1 1 calc R . .
C34 C 0.1919(2) 0.6322(2) 0.1712(4) 0.0343(16) Uani 1 1 d . . .
C35 C 0.1573(2) 0.5994(2) 0.2105(4) 0.0364(17) Uani 1 1 d . . .
H35 H 0.1626 0.5925 0.2591 0.044 Uiso 1 1 calc R . .
C36 C 0.1153(2) 0.5762(2) 0.1817(4) 0.0326(16) Uani 1 1 d . . .
C37 C 0.2382(2) 0.6562(2) 0.2027(4) 0.0405(18) Uani 1 1 d . . .
C38 C 0.2458(3) 0.6267(3) 0.2554(5) 0.061(2) Uani 1 1 d . . .
H38A H 0.2249 0.6175 0.2966 0.091 Uiso 1 1 calc R . .
H38B H 0.2755 0.6427 0.2751 0.091 Uiso 1 1 calc R . .
H38C H 0.2418 0.6010 0.2282 0.091 Uiso 1 1 calc R . .
C39 C 0.2717(2) 0.6705(3) 0.1394(5) 0.051(2) Uani 1 1 d . . .
H39A H 0.2665 0.6883 0.1038 0.076 Uiso 1 1 calc R . .
H39B H 0.2688 0.6446 0.1142 0.076 Uiso 1 1 calc R . .
H39C H 0.3012 0.6875 0.1599 0.076 Uiso 1 1 calc R . .
C40 C 0.2455(3) 0.6973(3) 0.2444(5) 0.065(3) Uani 1 1 d . . .
H40A H 0.2239 0.6889 0.2841 0.097 Uiso 1 1 calc R . .
H40B H 0.2426 0.7169 0.2097 0.097 Uiso 1 1 calc R . .
H40C H 0.2749 0.7121 0.2660 0.097 Uiso 1 1 calc R . .
C3 C 0.1312(3) 0.6375(3) 0.0000 0.034(2) Uani 1 2 d S . .
H3A H 0.1486 0.6697 0.0000 0.041 Uiso 1 2 calc SR . .
H3B H 0.1001 0.6293 0.0000 0.041 Uiso 1 2 calc SR . .
O4 O 0.3743(2) 0.3706(2) 0.5000 0.0492(19) Uani 1 2 d S . .
H4 H 0.3624 0.3574 0.4604 0.074 Uiso 0.50 1 calc PR I 1
H4' H 0.3599 0.3561 0.5370 0.074 Uiso 0.50 1 d PR I 2
C41 C 0.3771(3) 0.4111(3) 0.5000 0.042(3) Uani 1 2 d S . .
C44 C 0.3814(3) 0.4924(4) 0.5000 0.049(3) Uani 1 2 d SD . .
C45 C 0.3813(2) 0.4714(2) 0.4341(4) 0.0453(19) Uani 1 1 d . . .
H45 H 0.3825 0.4853 0.3882 0.054 Uiso 1 1 calc R . .
C46 C 0.3794(2) 0.4316(2) 0.4326(4) 0.0420(18) Uiso 1 1 d . . .
C47 C 0.3820(3) 0.5354(4) 0.5000 0.057(3) Uiso 1 2 d SD . .
C48 C 0.3881(5) 0.5544(4) 0.4242(7) 0.086(4) Uiso 0.50 1 d PD J -1
H48A H 0.3648 0.5337 0.3915 0.130 Uiso 0.50 1 calc PR J -1
H48B H 0.4164 0.5606 0.4045 0.130 Uiso 0.50 1 calc PR J -1
H48C H 0.3870 0.5815 0.4267 0.130 Uiso 0.50 1 calc PR J -1
C49 C 0.3404(5) 0.5302(6) 0.5313(7) 0.086(4) Uiso 0.50 1 d PD J -1
H49A H 0.3157 0.5092 0.5012 0.130 Uiso 1 2 calc SR J -1
H49B H 0.3415 0.5584 0.5304 0.130 Uiso 0.50 1 calc PR J -1
H49C H 0.3367 0.5197 0.5826 0.130 Uiso 0.50 1 calc PR J -1
C50 C 0.4184(5) 0.5682(4) 0.5482(7) 0.086(4) Uiso 0.50 1 d PD J -1
H50A H 0.4463 0.5726 0.5296 0.130 Uiso 0.50 1 calc PR J -1
H50B H 0.4140 0.5575 0.5994 0.130 Uiso 0.50 1 calc PR J -1
H50C H 0.4185 0.5959 0.5468 0.130 Uiso 0.50 1 calc PR J -1
C4 C 0.3822(2) 0.4121(2) 0.3601(4) 0.0449(19) Uani 1 1 d . . .
H4A H 0.3974 0.3956 0.3693 0.054 Uiso 1 1 calc R . .
H4B H 0.4006 0.4363 0.3259 0.054 Uiso 1 1 calc R . .
O5 O 0.33614(16) 0.31858(16) 0.3760(3) 0.0475(13) Uani 1 1 d . . .
H5 H 0.3156 0.2946 0.3908 0.071 Uiso 0.50 1 calc PR K 1
H5' H 0.3471 0.3356 0.4122 0.071 Uiso 0.50 1 d PR K 2
C51 C 0.3203(2) 0.3371(2) 0.3254(4) 0.0405(18) Uani 1 1 d . . .
C52 C 0.3398(2) 0.3822(2) 0.3204(4) 0.0396(18) Uani 1 1 d . . .
C53 C 0.3205(2) 0.3992(2) 0.2738(4) 0.0439(19) Uani 1 1 d . . .
H53 H 0.3329 0.4299 0.2713 0.053 Uiso 1 1 calc R . .
C54 C 0.2839(2) 0.3734(2) 0.2310(4) 0.048(2) Uani 1 1 d D L .
C55 C 0.2688(3) 0.3286(3) 0.2317(4) 0.0471(19) Uani 1 1 d . . .
H55 H 0.2456 0.3102 0.1995 0.057 Uiso 1 1 calc R . .
C56 C 0.2868(2) 0.3100(2) 0.2783(4) 0.0405(18) Uani 1 1 d . . .
C57 C 0.2630(2) 0.39236(19) 0.1800(4) 0.052(2) Uani 1 1 d D . .
C58 C 0.2820(5) 0.4407(3) 0.1942(8) 0.086(3) Uiso 0.50 1 d PD L 1
H58A H 0.2766 0.4453 0.2459 0.130 Uiso 0.50 1 calc PR L 1
H58B H 0.2682 0.4522 0.1609 0.130 Uiso 0.50 1 calc PR L 1
H58C H 0.3135 0.4560 0.1850 0.130 Uiso 0.50 1 calc PR L 1
C59 C 0.2714(5) 0.3863(5) 0.0988(5) 0.086(3) Uiso 0.50 1 d PD L 1
H59A H 0.2721 0.3592 0.0935 0.130 Uiso 0.50 1 calc PR L 1
H59B H 0.2994 0.4109 0.0830 0.130 Uiso 0.50 1 calc PR L 1
H59C H 0.2480 0.3850 0.0678 0.130 Uiso 0.50 1 calc PR L 1
C60 C 0.2141(3) 0.3695(5) 0.1922(8) 0.086(3) Uiso 0.50 1 d PD L 1
H60A H 0.2081 0.3723 0.2444 0.130 Uiso 0.50 1 calc PR L 1
H60B H 0.2012 0.3386 0.1795 0.130 Uiso 0.50 1 calc PR L 1
H60C H 0.2015 0.3828 0.1604 0.130 Uiso 0.50 1 calc PR L 1
C58' C 0.2606(5) 0.4292(4) 0.2191(7) 0.086(3) Uiso 0.50 1 d PD L 2
H58D H 0.2544 0.4222 0.2720 0.130 Uiso 0.50 1 calc PR L 2
H58E H 0.2374 0.4328 0.1968 0.130 Uiso 0.50 1 calc PR L 2
H58F H 0.2885 0.4564 0.2137 0.130 Uiso 0.50 1 calc PR L 2
C59' C 0.2897(4) 0.4105(5) 0.1095(6) 0.086(3) Uiso 0.50 1 d PD L 2
H59D H 0.3134 0.4403 0.1186 0.130 Uiso 0.50 1 calc PR L 2
H59E H 0.2710 0.4106 0.0696 0.130 Uiso 0.50 1 calc PR L 2
H59F H 0.3020 0.3922 0.0949 0.130 Uiso 0.50 1 calc PR L 2
C60' C 0.2171(3) 0.3577(4) 0.1586(8) 0.086(3) Uiso 0.50 1 d PD L 2
H60D H 0.1980 0.3503 0.2020 0.130 Uiso 0.50 1 calc PR L 2
H60E H 0.2173 0.3317 0.1410 0.130 Uiso 0.50 1 calc PR L 2
H60F H 0.2064 0.3689 0.1190 0.130 Uiso 0.50 1 calc PR L 2
C5 C 0.2693(2) 0.2613(2) 0.2737(4) 0.0474(19) Uani 1 1 d . . .
H5A H 0.2629 0.2522 0.2211 0.057 Uiso 1 1 calc R . .
H5B H 0.2922 0.2551 0.2908 0.057 Uiso 1 1 calc R . .
O6 O 0.27116(16) 0.23454(16) 0.4231(3) 0.0474(13) Uani 1 1 d . . .
H6 H 0.2684 0.2336 0.4695 0.071 Uiso 0.50 1 calc PR M 1
H6' H 0.2889 0.2601 0.4096 0.071 Uiso 0.50 1 d PR M 2
C61 C 0.2308(2) 0.2210(2) 0.3899(5) 0.046(2) Uani 1 1 d . . .
C62 C 0.2289(2) 0.2344(2) 0.3188(4) 0.0396(17) Uani 1 1 d . . .
C63 C 0.1882(3) 0.2221(2) 0.2886(5) 0.050(2) Uani 1 1 d . . .
H63 H 0.1867 0.2322 0.2403 0.060 Uiso 1 1 calc R . .
C64 C 0.1498(3) 0.1957(3) 0.3264(5) 0.052(2) Uani 1 1 d . . .
C65 C 0.1535(3) 0.1804(3) 0.3958(5) 0.049(2) Uani 1 1 d . . .
H65 H 0.1275 0.1613 0.4220 0.059 Uiso 1 1 calc R . .
C66 C 0.1933(2) 0.1918(2) 0.4285(4) 0.0448(19) Uani 1 1 d . . .
C67 C 0.1056(3) 0.1847(3) 0.2930(5) 0.061(2) Uani 1 1 d . . .
C68 C 0.0676(3) 0.1489(4) 0.3372(7) 0.108(4) Uani 1 1 d . . .
H68A H 0.0674 0.1594 0.3875 0.162 Uiso 1 1 calc R . .
H68B H 0.0710 0.1231 0.3402 0.162 Uiso 1 1 calc R . .
H68C H 0.0401 0.1411 0.3123 0.162 Uiso 1 1 calc R . .
C69 C 0.1009(4) 0.2248(4) 0.2938(9) 0.123(5) Uani 1 1 d . . .
H69A H 0.1247 0.2481 0.2653 0.184 Uiso 1 1 calc R . .
H69B H 0.1020 0.2345 0.3452 0.184 Uiso 1 1 calc R . .
H69C H 0.0729 0.2179 0.2715 0.184 Uiso 1 1 calc R . .
C70 C 0.1030(4) 0.1695(5) 0.2140(7) 0.117(5) Uani 1 1 d . . .
H70A H 0.1275 0.1919 0.1855 0.175 Uiso 1 1 calc R . .
H70B H 0.0755 0.1641 0.1917 0.175 Uiso 1 1 calc R . .
H70C H 0.1043 0.1425 0.2136 0.175 Uiso 1 1 calc R . .
C6 C 0.1948(4) 0.1706(4) 0.5000 0.053(3) Uani 1 2 d S . .
H6A H 0.1700 0.1403 0.5000 0.064 Uiso 1 2 calc SR . .
H6B H 0.2218 0.1689 0.5000 0.064 Uiso 1 2 calc SR . .
C01 C 0.1751(4) 0.5341(4) 0.0444(7) 0.086(3) Uiso 0.40 1 d P . 1
H101 H 0.1733 0.5604 0.0756 0.129 Uiso 1 1 calc R . 1
B11 B 0.1751(4) 0.5341(4) 0.0444(7) 0.086(3) Uiso 0.60 1 d P . 2
B12 B 0.2256(6) 0.4989(6) 0.0000 0.088(6) Uani 1 2 d S . .
H121 H 0.2577 0.5001 0.0000 0.132 Uiso 1 2 calc SR . .
B13 B 0.2229(5) 0.5457(6) 0.0000 0.064(4) Uani 1 2 d S . .
H131 H 0.2532 0.5784 0.0000 0.095 Uiso 1 2 calc SR . 1
B14 B 0.2057(4) 0.5120(4) 0.0780(7) 0.080(3) Uani 1 1 d U . .
H141 H 0.2239 0.5221 0.1319 0.119 Uiso 1 1 calc R N 1
B15 B 0.1503(4) 0.4824(3) 0.0737(6) 0.071(3) Uiso 0.60 1 d P . 1
H151 H 0.1306 0.4721 0.1261 0.106 Uiso 1 1 calc R . 1
C15' C 0.1503(4) 0.4824(3) 0.0737(6) 0.071(3) Uiso 0.40 1 d P . 2
B16 B 0.1309(5) 0.4951(5) 0.0000 0.070(4) Uani 1 2 d S . .
H161 H 0.0984 0.4934 0.0000 0.104 Uiso 1 2 calc SR . 1
C17' C 0.1356(5) 0.4503(5) 0.0000 0.069(4) Uiso 0.40 2 d SP . 1
H171 H 0.1060 0.4170 0.0000 0.103 Uiso 1 2 calc SR . 1
B17 B 0.1356(5) 0.4503(5) 0.0000 0.069(4) Uiso 0.60 2 d SP . 2
B18 B 0.1810(5) 0.4594(5) 0.0491(9) 0.112(5) Uani 1 1 d U . .
H181 H 0.1827 0.4337 0.0827 0.168 Uiso 1 1 calc R . 1
C02 C 0.1992(3) 0.3039(3) 0.4529(5) 0.056(2) Uiso 0.40 1 d P . 1
H202 H 0.1933 0.2745 0.4202 0.085 Uiso 1 1 calc R . 1
B21 B 0.1992(3) 0.3039(3) 0.4529(5) 0.056(2) Uiso 0.60 1 d P . 2
B22 B 0.2478(5) 0.3347(5) 0.5000 0.057(4) Uani 1 2 d S . .
H222 H 0.2745 0.3265 0.5000 0.086 Uiso 1 2 calc SR . 1
B23 B 0.1567(4) 0.3046(5) 0.5000 0.055(4) Uani 1 2 d S . .
H223 H 0.1226 0.2763 0.5000 0.083 Uiso 1 2 calc SR . 1
B24 B 0.1798(3) 0.3375(3) 0.4217(6) 0.057(3) Uani 1 1 d . . .
H224 H 0.1611 0.3312 0.3685 0.086 Uiso 1 1 calc R O 1
B25 B 0.2352(3) 0.3557(3) 0.4259(5) 0.048(2) Uiso 0.60 1 d P . 1
H225 H 0.2544 0.3616 0.3735 0.072 Uiso 1 1 calc R . 1
C25' C 0.2352(3) 0.3557(3) 0.4259(5) 0.048(2) Uiso 0.40 1 d P . 2
B26 B 0.2585(5) 0.3891(5) 0.5000 0.066(4) Uiso 0.60 2 d SP . 1
H226 H 0.2925 0.4176 0.5000 0.099 Uiso 1 2 calc SR . 1
C26' C 0.2585(5) 0.3891(5) 0.5000 0.066(4) Uiso 0.40 2 d SP . 2
B27 B 0.2173(3) 0.3912(3) 0.4509(6) 0.055(3) Uani 1 1 d . . .
H227 H 0.2236 0.4203 0.4173 0.083 Uiso 1 1 calc R . 1
B28 B 0.1679(5) 0.3591(5) 0.5000 0.055(3) Uani 1 2 d SU . .
H228 H 0.1412 0.3672 0.5000 0.082 Uiso 1 2 calc SR . .
C1A C 0.0082(7) 0.4967(8) 0.5358(8) 0.069(4) Uiso 0.25 1 d PD P -1
C2A C 0.0351(7) 0.4885(8) 0.4901(12) 0.069(4) Uiso 0.25 1 d PD P -1
H2AA H 0.0555 0.4817 0.5113 0.083 Uiso 0.25 1 calc PR P -1
C3A C 0.0319(11) 0.4903(13) 0.4130(11) 0.069(4) Uiso 0.25 1 d PD P -1
H3AA H 0.0501 0.4847 0.3817 0.083 Uiso 0.25 1 calc PR P -1
C4A C 0.0019(14) 0.5003(16) 0.3820(9) 0.069(4) Uiso 0.25 1 d PD P -1
H4AA H -0.0003 0.5015 0.3295 0.083 Uiso 0.25 1 calc PR P -1
C5A C -0.0249(11) 0.5085(13) 0.4276(13) 0.069(4) Uiso 0.25 1 d PD P -1
H5AA H -0.0454 0.5152 0.4064 0.083 Uiso 0.25 1 calc PR P -1
C6A C -0.0217(7) 0.5067(8) 0.5047(12) 0.069(4) Uiso 0.25 1 d PD P -1
H6AA H -0.0399 0.5124 0.5360 0.083 Uiso 0.25 1 calc PR P -1
C7A C 0.0116(12) 0.4948(14) 0.6184(10) 0.083 Uiso 0.25 1 d PD P -1
H7AA H -0.0090 0.5018 0.6421 0.104 Uiso 0.25 1 calc PR P -1
H7AB H 0.0413 0.5158 0.6341 0.104 Uiso 0.25 1 calc PR P -1
H7AC H 0.0047 0.4654 0.6330 0.104 Uiso 0.25 1 calc PR P -1
B1C B 0.0455(5) 0.0437(5) 0.5175(8) 0.094(6) Uiso 0.42 1 d PD . 1
H1C H 0.0745 0.0738 0.5000 0.141 Uiso 1 2 d S Q 1
B2C B 0.0276(8) -0.0014(9) 0.5715(7) 0.094(6) Uiso 0.42 1 d PD . 1
H2C H 0.0402 -0.0045 0.6237 0.141 Uiso 0.50 1 d P R 1
C1C C 0.0455(5) 0.0437(5) 0.5175(8) 0.094(6) Uiso 0.08 1 d P . 2
C2C C 0.0276(8) -0.0014(9) 0.5715(7) 0.094(6) Uiso 0.08 1 d P . 2
O1W O 0.0399(13) -0.0066(14) 0.857(2) 0.049(10) Uiso 0.13 1 d P . 1
O2W O 0.0308(15) -0.0046(18) 0.801(2) 0.055(12) Uiso 0.13 1 d P . 2

loop_
_atom_site_aniso_label
_atom_site_aniso_U_11
_atom_site_aniso_U_22
_atom_site_aniso_U_33
_atom_site_aniso_U_23
_atom_site_aniso_U_13
_atom_site_aniso_U_12
O1 0.042(4) 0.049(4) 0.043(4) 0.000 0.000 0.026(4)
C11 0.035(6) 0.038(6) 0.042(6) 0.000 0.000 0.018(5)
C12 0.055(5) 0.036(4) 0.040(4) 0.001(3) 0.002(4) 0.021(4)
C13 0.112(8) 0.062(6) 0.048(5) 0.002(4) -0.005(5) 0.062(6)
C14 0.140(14) 0.080(10) 0.048(8) 0.000 0.000 0.085(10)
C17 0.20(2) 0.131(15) 0.072(11) 0.000 0.000 0.130(16)
C1 0.031(4) 0.041(4) 0.036(4) 0.005(3) 0.002(3) 0.017(3)
O2 0.032(3) 0.046(3) 0.045(3) 0.001(2) -0.007(2) 0.019(2)
C21 0.022(3) 0.043(4) 0.033(4) 0.005(3) 0.001(3) 0.013(3)
C22 0.027(4) 0.035(4) 0.036(4) 0.007(3) 0.001(3) 0.010(3)
C23 0.030(4) 0.044(4) 0.038(4) 0.004(3) -0.004(3) 0.013(3)
C24 0.033(4) 0.051(5) 0.038(4) 0.004(4) 0.000(3) 0.021(4)
C25 0.041(4) 0.038(4) 0.037(4) 0.007(3) 0.000(3) 0.019(3)
C26 0.028(4) 0.038(4) 0.029(4) 0.003(3) 0.003(3) 0.012(3)
C27 0.047(5) 0.050(5) 0.042(5) 0.012(4) -0.004(4) 0.023(4)
C28 0.060(6) 0.067(6) 0.081(7) 0.008(5) -0.014(5) 0.038(5)
C29 0.044(5) 0.079(7) 0.083(7) 0.028(5) -0.003(5) 0.024(5)
C30 0.075(6) 0.089(7) 0.047(5) 0.010(5) -0.011(5) 0.046(6)
C2 0.032(4) 0.039(4) 0.029(4) -0.002(3) 0.002(3) 0.014(3)
O3 0.027(3) 0.049(3) 0.039(3) 0.001(2) -0.003(2) 0.014(2)
C31 0.030(4) 0.035(4) 0.032(4) -0.004(3) -0.002(3) 0.017(3)
C32 0.036(4) 0.033(4) 0.034(4) -0.005(3) -0.002(3) 0.021(3)
C33 0.032(4) 0.031(4) 0.039(4) -0.002(3) 0.000(3) 0.011(3)
C34 0.035(4) 0.028(4) 0.041(4) -0.003(3) -0.005(3) 0.017(3)
C35 0.038(4) 0.039(4) 0.036(4) -0.003(3) -0.005(3) 0.022(3)
C36 0.033(4) 0.032(4) 0.035(4) -0.005(3) 0.000(3) 0.018(3)
C37 0.028(4) 0.041(4) 0.048(4) 0.000(4) -0.006(3) 0.015(3)
C38 0.038(5) 0.064(6) 0.064(6) 0.012(5) -0.014(4) 0.014(4)
C39 0.030(4) 0.057(5) 0.059(5) -0.001(4) 0.002(4) 0.019(4)
C40 0.040(5) 0.063(6) 0.081(7) -0.028(5) -0.009(4) 0.019(4)
C3 0.046(6) 0.033(5) 0.030(5) 0.000 0.000 0.025(5)
O4 0.040(4) 0.053(5) 0.051(5) 0.000 0.000 0.021(4)
C41 0.025(5) 0.042(6) 0.059(7) 0.000 0.000 0.016(5)
C44 0.038(6) 0.045(7) 0.060(8) 0.000 0.000 0.019(5)
C45 0.043(4) 0.048(5) 0.042(4) 0.000(4) 0.003(4) 0.021(4)
C4 0.036(4) 0.045(4) 0.043(4) 0.002(4) 0.010(3) 0.012(4)
O5 0.051(3) 0.049(3) 0.047(3) -0.001(3) 0.002(3) 0.028(3)
C51 0.037(4) 0.051(5) 0.038(4) 0.001(4) 0.008(3) 0.026(4)
C52 0.039(4) 0.041(4) 0.034(4) 0.000(3) 0.011(3) 0.017(4)
C53 0.044(4) 0.040(4) 0.040(4) 0.007(4) 0.011(4) 0.015(4)
C54 0.048(5) 0.056(5) 0.040(4) 0.004(4) 0.006(4) 0.027(4)
C55 0.050(5) 0.049(5) 0.043(4) 0.001(4) 0.005(4) 0.025(4)
C56 0.036(4) 0.036(4) 0.045(4) 0.000(3) 0.009(3) 0.015(3)
C57 0.052(5) 0.051(5) 0.044(5) 0.005(4) -0.003(4) 0.019(4)
C5 0.046(5) 0.053(5) 0.048(5) -0.003(4) 0.000(4) 0.028(4)
O6 0.040(3) 0.051(3) 0.055(3) 0.001(3) 0.000(3) 0.025(3)
C61 0.038(4) 0.035(4) 0.070(6) -0.002(4) 0.002(4) 0.023(4)
C62 0.046(4) 0.034(4) 0.044(4) -0.002(3) -0.003(4) 0.024(4)
C63 0.051(5) 0.038(4) 0.063(5) -0.003(4) -0.006(4) 0.025(4)
C64 0.041(5) 0.042(5) 0.070(6) -0.007(4) -0.007(4) 0.020(4)
C65 0.047(5) 0.045(5) 0.057(5) 0.003(4) 0.003(4) 0.023(4)
C66 0.048(5) 0.033(4) 0.055(5) 0.000(4) 0.005(4) 0.021(4)
C67 0.052(5) 0.066(6) 0.062(6) -0.006(5) -0.010(4) 0.028(5)
C68 0.048(6) 0.130(11) 0.122(10) 0.011(9) -0.006(7) 0.025(7)
C69 0.075(8) 0.108(10) 0.201(15) -0.026(10) -0.046(9) 0.057(8)
C70 0.067(7) 0.176(14) 0.098(9) -0.039(9) -0.033(7) 0.055(8)
C6 0.059(8) 0.034(6) 0.065(8) 0.000 0.000 0.022(6)
B12 0.051(10) 0.081(12) 0.139(18) 0.000 0.000 0.039(9)
B13 0.057(9) 0.080(11) 0.054(9) 0.000 0.000 0.035(8)
B14 0.070(5) 0.088(5) 0.066(5) 0.007(4) -0.004(4) 0.028(4)
B16 0.040(8) 0.079(11) 0.091(12) 0.000 0.000 0.030(8)
B18 0.108(6) 0.110(6) 0.123(7) 0.020(4) -0.015(4) 0.059(5)
B22 0.061(9) 0.061(9) 0.064(9) 0.000 0.000 0.042(8)
B23 0.042(8) 0.046(8) 0.074(10) 0.000 0.000 0.019(7)
B24 0.057(6) 0.062(6) 0.064(7) -0.005(5) -0.011(5) 0.038(5)
B27 0.059(6) 0.047(6) 0.067(7) 0.014(5) 0.010(5) 0.031(5)
B28 0.054(5) 0.057(5) 0.060(5) 0.000 0.000 0.033(4)

loop_
_atom_type_symbol
_atom_type_description
_atom_type_scat_dispersion_real
_atom_type_scat_dispersion_imag
_atom_type_scat_source
C C 0.0033 0.0016 'International Tables Vol C Tables 4.2.6.8 and 6.1.1.4'
H H 0.0000 0.0000 'International Tables Vol C Tables 4.2.6.8 and 6.1.1.4'
B B 0.0013 0.0007 'International Tables Vol C Tables 4.2.6.8 and 6.1.1.4'
O O 0.0106 0.0060 'International Tables Vol C Tables 4.2.6.8 and 6.1.1.4'

loop_
_geom_angle_atom_site_label_1
_geom_angle_atom_site_label_2
_geom_angle_atom_site_label_3
_geom_angle
_geom_angle_site_symmetry_1
_geom_angle_site_symmetry_3
_geom_angle_publ_flag
O1 C11 C12 119.8(5) . . ?
O1 C11 C12 119.8(5) . 10 ?
C12 C11 C12 120.4(9) . 10 ?
C13 C12 C11 118.6(7) . . ?
C13 C12 C1 119.6(7) . . ?
C11 C12 C1 121.6(7) . . ?
C12 C13 C14 123.4(8) . . ?
C13 C14 C13 115.1(11) . 10 ?
C13 C14 C17 122.4(5) . . ?
C13 C14 C17 122.4(5) 10 . ?
C19 C17 C19 105.0(11) . 10 ?
C19 C17 C19' 131.8(18) . 10 ?
C19 C17 C19' 53.7(5) 10 10 ?
C19 C17 C19' 53.7(5) . . ?
C19 C17 C19' 131.8(18) 10 . ?
C19' C17 C19' 104.9(11) 10 . ?
C19 C17 C18' 54.8(5) . . ?
C19 C17 C18' 54.8(5) 10 . ?
C19' C17 C18' 104.6(10) 10 . ?
C19' C17 C18' 104.6(10) . . ?
C19 C17 C18 104.6(10) . . ?
C19 C17 C18 104.6(10) 10 . ?
C19' C17 C18 54.7(5) 10 . ?
C19' C17 C18 54.7(5) . . ?
C18' C17 C18 133.1(18) . . ?
C19 C17 C14 114.1(9) . . ?
C19 C17 C14 114.1(9) 10 . ?
C19' C17 C14 114.1(9) 10 . ?
C19' C17 C14 114.1(9) . . ?
C18' C17 C14 113.5(9) . . ?
C18 C17 C14 113.4(10) . . ?
C26 C1 C12 115.9(6) . . ?
C26 C21 O2 119.9(6) . . ?
C26 C21 C22 121.7(6) . . ?
O2 C21 C22 118.4(6) . . ?
C21 C22 C23 118.1(6) . . ?
C21 C22 C2 122.2(6) . . ?
C23 C22 C2 119.7(6) . . ?
C24 C23 C22 122.1(7) . . ?
C23 C24 C25 117.4(6) . . ?
C23 C24 C27 119.9(7) . . ?
C25 C24 C27 122.7(7) . . ?
C26 C25 C24 122.2(7) . . ?
C21 C26 C25 117.9(6) . . ?
C21 C26 C1 122.4(6) . . ?
C25 C26 C1 119.7(6) . . ?
C29 C27 C30 109.5(8) . . ?
C29 C27 C28 108.3(7) . . ?
C30 C27 C28 108.1(7) . . ?
C29 C27 C24 109.6(6) . . ?
C30 C27 C24 109.2(7) . . ?
C28 C27 C24 112.1(7) . . ?
C36 C2 C22 115.2(5) . . ?
C32 C31 O3 119.5(6) . . ?
C32 C31 C36 121.0(6) . . ?
O3 C31 C36 119.4(6) . . ?
C31 C32 C33 118.1(6) . . ?
C31 C32 C3 121.8(7) . . ?
C33 C32 C3 119.9(7) . . ?
C32 C33 C34 123.1(6) . . ?
C35 C34 C33 116.2(6) . . ?
C35 C34 C37 122.0(6) . . ?
C33 C34 C37 121.7(6) . . ?
C34 C35 C36 122.8(6) . . ?
C31 C36 C35 118.2(6) . . ?
C31 C36 C2 122.3(6) . . ?
C35 C36 C2 119.5(6) . . ?
C34 C37 C38 110.7(6) . . ?
C34 C37 C39 110.2(6) . . ?
C38 C37 C39 108.1(6) . . ?
C34 C37 C40 109.7(6) . . ?
C38 C37 C40 109.8(7) . . ?
C39 C37 C40 108.3(6) . . ?
C32 C3 C32 116.0(7) . 10 ?
O4 C41 C46 119.6(5) . 10_556 ?
O4 C41 C46 119.6(5) . . ?
C46 C41 C46 120.8(10) 10_556 . ?
C45 C44 C45 116.1(10) . 10_556 ?
C45 C44 C47 122.0(5) . . ?
C45 C44 C47 122.0(5) 10_556 . ?
C46 C45 C44 123.1(8) . . ?
C45 C46 C41 118.4(7) . . ?
C45 C46 C4 120.5(7) . . ?
C41 C46 C4 121.0(7) . . ?
C48 C47 C48 132.7(13) . 10_556 ?
C48 C47 C49 67.8(9) . 10_556 ?
C48 C47 C49 108.0(7) 10_556 10_556 ?
C48 C47 C49 108.0(7) . . ?
C48 C47 C49 67.8(9) 10_556 . ?
C49 C47 C49 44.0(9) 10_556 . ?
C48 C47 C50 107.6(7) . . ?
C48 C47 C50 41.3(9) 10_556 . ?
C49 C47 C50 135.9(12) 10_556 . ?
C49 C47 C50 106.7(7) . . ?
C48 C47 C50 41.3(9) . 10_556 ?
C48 C47 C50 107.6(7) 10_556 10_556 ?
C49 C47 C50 106.7(7) 10_556 10_556 ?
C49 C47 C50 135.9(12) . 10_556 ?
C50 C47 C50 70.3(10) . 10_556 ?
C48 C47 C44 112.5(7) . . ?
C48 C47 C44 112.5(7) 10_556 . ?
C49 C47 C44 111.0(7) 10_556 . ?
C49 C47 C44 111.0(7) . . ?
C50 C47 C44 110.7(7) . . ?
C50 C47 C44 110.7(7) 10_556 . ?
C46 C4 C52 117.4(6) . . ?
C56 C51 C52 121.3(7) . . ?
C56 C51 O5 118.9(7) . . ?
C52 C51 O5 119.8(7) . . ?
C51 C52 C53 117.7(7) . . ?
C51 C52 C4 121.5(7) . . ?
C53 C52 C4 120.7(7) . . ?
C54 C53 C52 123.2(7) . . ?
C53 C54 C55 116.4(7) . . ?
C53 C54 C57 122.8(6) . . ?
C55 C54 C57 120.6(6) . . ?
C56 C55 C54 122.2(7) . . ?
C51 C56 C55 118.4(7) . . ?
C51 C56 C5 122.9(7) . . ?
C55 C56 C5 118.6(7) . . ?
C58 C57 C60 108.7(5) . . ?
C58 C57 C59' 80.4(7) . . ?
C60 C57 C59' 130.5(8) . . ?
C58 C57 C60' 130.2(8) . . ?
C60 C57 C60' 29.4(7) . . ?
C59' C57 C60' 108.6(5) . . ?
C58 C57 C58' 30.3(7) . . ?
C60 C57 C58' 81.5(7) . . ?
C59' C57 C58' 108.3(5) . . ?
C60' C57 C58' 108.2(5) . . ?
C58 C57 C59 108.2(5) . . ?
C60 C57 C59 108.2(5) . . ?
C59' C57 C59 30.3(7) . . ?
C60' C57 C59 81.3(7) . . ?
C58' C57 C59 131.3(8) . . ?
C58 C57 C54 110.9(5) . . ?
C60 C57 C54 110.7(5) . . ?
C59' C57 C54 110.5(5) . . ?
C60' C57 C54 110.8(5) . . ?
C58' C57 C54 110.3(5) . . ?
C59 C57 C54 110.0(5) . . ?
C62 C5 C56 114.3(6) . . ?
C62 C61 O6 119.8(7) . . ?
C62 C61 C66 121.7(7) . . ?
O6 C61 C66 118.4(7) . . ?
C61 C62 C63 118.4(7) . . ?
C61 C62 C5 121.7(7) . . ?
C63 C62 C5 119.9(7) . . ?
C64 C63 C62 122.3(8) . . ?
C63 C64 C65 116.9(7) . . ?
C63 C64 C67 120.8(8) . . ?
C65 C64 C67 122.3(8) . . ?
C66 C65 C64 123.1(8) . . ?
C65 C66 C61 117.2(7) . . ?
C65 C66 C6 120.1(8) . . ?
C61 C66 C6 122.5(8) . . ?
C70 C67 C69 109.3(10) . . ?
C70 C67 C68 108.7(9) . . ?
C69 C67 C68 108.1(10) . . ?
C70 C67 C64 109.4(8) . . ?
C69 C67 C64 109.6(8) . . ?
C68 C67 C64 111.7(8) . . ?
C66 C6 C66 117.5(9) 10_556 . ?
C01 C01 B15 108.4(6) 10 . ?
C01 C01 B16 61.7(5) 10 . ?
B15 C01 B16 59.2(7) . . ?
C01 C01 B13 62.4(5) 10 . ?
B15 C01 B13 108.8(10) . . ?
B16 C01 B13 112.1(9) . . ?
C01 C01 B14 110.4(6) 10 . ?
B15 C01 B14 60.0(7) . . ?
B16 C01 B14 109.4(10) . . ?
B13 C01 B14 60.6(7) . . ?
B13 B12 B14 60.8(7) . . ?
B13 B12 B14 60.8(7) . 10 ?
B14 B12 B14 107.9(12) . 10 ?
B13 B12 B18 108.2(11) . 10 ?
B14 B12 B18 107.4(11) . 10 ?
B14 B12 B18 58.5(8) 10 10 ?
B13 B12 B18 108.2(11) . . ?
B14 B12 B18 58.5(8) . . ?
B14 B12 B18 107.4(11) 10 . ?
B18 B12 B18 61.0(12) 10 . ?
B12 B13 B11 107.0(11) . 10 ?
B12 B13 C01 107.0(11) . 10 ?
B11 B13 C01 0.0(8) 10 10 ?
B12 B13 C01 107.0(11) . . ?
B11 B13 C01 55.2(9) 10 . ?
C01 B13 C01 55.2(9) 10 . ?
B12 B13 B14 60.4(7) . 10 ?
B11 B13 B14 59.8(7) 10 10 ?
C01 B13 B14 59.8(7) 10 10 ?
C01 B13 B14 104.1(10) . 10 ?
B12 B13 B14 60.4(7) . . ?
B11 B13 B14 104.1(10) 10 . ?
C01 B13 B14 104.1(10) 10 . ?
C01 B13 B14 59.8(7) . . ?
B14 B13 B14 107.3(13) 10 . ?
B18 B14 B15 60.4(8) . . ?
B18 B14 C01 107.1(9) . . ?
B15 B14 C01 58.3(7) . . ?
B18 B14 B12 60.8(9) . . ?
B15 B14 B12 107.2(10) . . ?
C01 B14 B12 105.6(9) . . ?
B18 B14 B13 108.5(10) . . ?
B15 B14 B13 106.7(9) . . ?
C01 B14 B13 59.6(8) . . ?
B12 B14 B13 58.8(8) . . ?
C17' B15 B16 61.0(8) . . ?
C17' B15 C01 108.3(9) . . ?
B16 B15 C01 60.8(8) . . ?
C17' B15 B14 109.3(9) . . ?
B16 B15 B14 112.1(9) . . ?
C01 B15 B14 61.7(7) . . ?
C17' B15 B18 61.4(8) . . ?
B16 B15 B18 111.9(9) . . ?
C01 B15 B18 109.2(9) . . ?
B14 B15 B18 59.7(8) . . ?
C15' B16 B15 0.0(9) 10 10 ?
C15' B16 B15 106.2(11) 10 . ?
B15 B16 B15 106.2(11) 10 . ?
C15' B16 C17' 59.3(6) 10 . ?
B15 B16 C17' 59.3(6) 10 . ?
B15 B16 C17' 59.3(6) . . ?
C15' B16 C01 105.0(10) 10 . ?
B15 B16 C01 105.0(10) 10 . ?
B15 B16 C01 60.0(6) . . ?
C17' B16 C01 106.4(10) . . ?
C15' B16 C01 60.0(6) 10 10 ?
B15 B16 C01 60.0(6) 10 10 ?
B15 B16 C01 105.0(10) . 10 ?
C17' B16 C01 106.4(10) . 10 ?
C01 B16 C01 56.6(10) . 10 ?
C15' B16 B11 60.0(6) 10 10 ?
B15 B16 B11 60.0(6) 10 10 ?
B15 B16 B11 105.0(10) . 10 ?
C17' B16 B11 106.4(10) . 10 ?
C01 B16 B11 56.6(10) . 10 ?
C01 B16 B11 0.0(17) 10 10 ?
B15 C17' B15 106.7(11) . 10 ?
B15 C17' B16 59.7(6) . . ?
B15 C17' B16 59.7(6) 10 . ?
B15 C17' B18 60.9(8) . . ?
B15 C17' B18 109.8(11) 10 . ?
B16 C17' B18 110.4(11) . . ?
B15 C17' B18 109.8(11) . 10 ?
B15 C17' B18 60.9(8) 10 10 ?
B16 C17' B18 110.4(11) . 10 ?
B18 C17' B18 61.9(13) . 10 ?
B14 B18 B15 59.9(8) . . ?
B14 B18 C17' 106.5(11) . . ?
B15 B18 C17' 57.7(7) . . ?
B14 B18 B12 60.6(8) . . ?
B15 B18 B12 106.7(11) . . ?
C17' B18 B12 106.2(10) . . ?
B14 B18 B18 107.8(7) . 10 ?
B15 B18 B18 105.0(7) . 10 ?
C17' B18 B18 59.1(6) . 10 ?
B12 B18 B18 59.5(6) . 10 ?
C02 C02 B25 106.6(4) 10_556 . ?
C02 C02 B22 60.7(4) 10_556 . ?
B25 C02 B22 59.0(6) . . ?
C02 C02 B23 60.9(4) 10_556 . ?
B25 C02 B23 108.1(7) . . ?
B22 C02 B23 110.4(7) . . ?
C02 C02 B24 108.8(5) 10_556 . ?
B25 C02 B24 60.6(5) . . ?
B22 C02 B24 109.6(8) . . ?
B23 C02 B24 60.3(6) . . ?
C25' B22 B25 0.0(7) 10_556 10_556 ?
C25' B22 B25 104.0(9) 10_556 . ?
B25 B22 B25 104.0(9) 10_556 . ?
C25' B22 B21 59.6(5) 10_556 10_556 ?
B25 B22 B21 59.6(5) 10_556 10_556 ?
B25 B22 B21 105.4(9) . 10_556 ?
C25' B22 C02 59.6(5) 10_556 10_556 ?
B25 B22 C02 59.6(5) 10_556 10_556 ?
B25 B22 C02 105.4(9) . 10_556 ?
B21 B22 C02 0.0(11) 10_556 10_556 ?
C25' B22 C02 105.4(9) 10_556 . ?
B25 B22 C02 105.4(9) 10_556 . ?
B25 B22 C02 59.6(5) . . ?
B21 B22 C02 58.6(8) 10_556 . ?
C02 B22 C02 58.6(8) 10_556 . ?
C25' B22 B26 58.7(5) 10_556 . ?
B25 B22 B26 58.7(5) 10_556 . ?
B25 B22 B26 58.7(5) . . ?
B21 B22 B26 107.0(8) 10_556 . ?
C02 B22 B26 107.0(8) 10_556 . ?
C02 B22 B26 107.0(8) . . ?
C02 B23 B21 58.2(8) . 10_556 ?
C02 B23 C02 58.2(8) . 10_556 ?
B21 B23 C02 0.0(8) 10_556 10_556 ?
C02 B23 B24 106.3(8) . 10_556 ?
B21 B23 B24 59.9(5) 10_556 10_556 ?
C02 B23 B24 59.9(5) 10_556 10_556 ?
C02 B23 B24 59.9(5) . . ?
B21 B23 B24 106.3(8) 10_556 . ?
C02 B23 B24 106.3(8) 10_556 . ?
B24 B23 B24 107.3(10) 10_556 . ?
C02 B23 B28 107.0(8) . . ?
B21 B23 B28 107.0(8) 10_556 . ?
C02 B23 B28 107.0(8) 10_556 . ?
B24 B23 B28 59.8(5) 10_556 . ?
B24 B23 B28 59.8(5) . . ?
B25 B24 C02 58.6(5) . . ?
B25 B24 B23 106.1(7) . . ?
C02 B24 B23 59.8(6) . . ?
B25 B24 B28 106.1(8) . . ?
C02 B24 B28 107.7(7) . . ?
B23 B24 B28 60.6(7) . . ?
B25 B24 B27 59.0(5) . . ?
C02 B24 B27 107.3(7) . . ?
B23 B24 B27 109.1(8) . . ?
B28 B24 B27 60.5(7) . . ?
B22 B25 B26 62.9(7) . . ?
B22 B25 C02 61.3(7) . . ?
B26 B25 C02 111.7(7) . . ?
B22 B25 B27 112.9(7) . . ?
B26 B25 B27 61.0(7) . . ?
C02 B25 B27 111.2(7) . . ?
B22 B25 B24 111.7(8) . . ?
B26 B25 B24 111.0(8) . . ?
C02 B25 B24 60.9(5) . . ?
B27 B25 B24 61.5(6) . . ?
B25 B26 B25 103.4(10) 10_556 . ?
B25 B26 B27 107.6(9) 10_556 . ?
B25 B26 B27 60.3(6) . . ?
B25 B26 B27 60.3(6) 10_556 10_556 ?
B25 B26 B27 107.6(9) . 10_556 ?
B27 B26 B27 61.1(8) . 10_556 ?
B25 B26 B22 58.3(5) 10_556 . ?
B25 B26 B22 58.3(5) . . ?
B27 B26 B22 108.6(9) . . ?
B27 B26 B22 108.6(9) 10_556 . ?
B25 B27 B26 58.7(6) . . ?
B25 B27 B27 105.1(5) . 10_556 ?
B26 B27 B27 59.4(4) . 10_556 ?
B25 B27 B24 59.5(5) . . ?
B26 B27 B24 107.6(8) . . ?
B27 B27 B24 107.2(5) 10_556 . ?
B25 B27 B28 105.5(7) . . ?
B26 B27 B28 107.5(7) . . ?
B27 B27 B28 60.2(4) 10_556 . ?
B24 B27 B28 59.2(6) . . ?
B24 B28 B24 107.0(10) . 10_556 ?
B24 B28 B23 59.6(5) . . ?
B24 B28 B23 59.6(5) 10_556 . ?
B24 B28 B27 60.2(6) . . ?
B24 B28 B27 107.7(9) 10_556 . ?
B23 B28 B27 108.1(8) . . ?
B24 B28 B27 107.7(9) . 10_556 ?
B24 B28 B27 60.2(6) 10_556 10_556 ?
B23 B28 B27 108.1(8) . 10_556 ?
B27 B28 B27 59.7(8) . 10_556 ?
C6A C1A C2A 120.1(3) . . ?
C6A C1A C7A 120.1(4) . . ?
C2A C1A C7A 119.8(3) . . ?
C3A C2A C1A 119.8(4) . . ?
C4A C3A C2A 119.9(3) . . ?
C5A C4A C3A 120.3(5) . . ?
C4A C5A C6A 119.8(5) . . ?
C1A C6A C5A 120.1(5) . . ?
B1C B1C B2C 149.3(12) 10_556 6 ?
B1C B1C B1C 90.000(4) 10_556 6 ?
B2C B1C B1C 75.6(12) 6 6 ?
B1C B1C B1C 90.000(4) 10_556 5 ?
B2C B1C B1C 74.8(15) 6 5 ?
B1C B1C B1C 120.000(6) 6 5 ?
B1C B1C B2C 125.2(2) 10_556 2 ?
B2C B1C B2C 35.3(16) 6 2 ?
B1C B1C B2C 40.3(5) 6 2 ?
B1C B1C B2C 97.3(8) 5 2 ?
B1C B1C B2C 124.9(11) 10_556 . ?
B2C B1C B2C 34.7(11) 6 . ?
B1C B1C B2C 97.2(8) 6 . ?
B1C B1C B2C 40.1(10) 5 . ?
B2C B1C B2C 61.8(16) 2 . ?
B1C B1C B2C 19.8(10) 10_556 9_556 ?
B2C B1C B2C 129(2) 6 9_556 ?
B1C B1C B2C 80.5(10) 6 9_556 ?
B1C B1C B2C 80.0(8) 5 9_556 ?
B2C B1C B2C 109.2(13) 2 9_556 ?
B2C B1C B2C 108.6(16) . 9_556 ?
B1C B1C B1C 68.3(11) 10_556 9_556 ?
B2C B1C B1C 95(2) 6 9_556 ?
B1C B1C B1C 21.7(11) 6 9_556 ?
B1C B1C B1C 117.7(2) 5 9_556 ?
B2C B1C B1C 60.3(9) 2 9_556 ?
B2C B1C B1C 109.1(10) . 9_556 ?
B2C B1C B1C 59.9(2) 9_556 9_556 ?
B1C B1C B1C 68.3(11) 10_556 8_556 ?
B2C B1C B1C 94.3(11) 6 8_556 ?
B1C B1C B1C 117.7(2) 6 8_556 ?
B1C B1C B1C 21.7(11) 5 8_556 ?
B2C B1C B1C 109.3(12) 2 8_556 ?
B2C B1C B1C 60.0(2) . 8_556 ?
B2C B1C B1C 59.4(17) 9_556 8_556 ?
B1C B1C B1C 107.2(11) 9_556 8_556 ?
B1C B1C B2C 40.7(8) 10_556 11_556 ?
B2C B1C B2C 113.3(18) 6 11_556 ?
B1C B1C B2C 52.5(6) 6 11_556 ?
B1C B1C B2C 95.8(6) 5 11_556 ?
B2C B1C B2C 84.5(9) 2 11_556 ?
B2C B1C B2C 108.7(12) . 11_556 ?
B2C B1C B2C 28.0(7) 9_556 11_556 ?
B1C B1C B2C 32.3(7) 9_556 11_556 ?
B1C B1C B2C 79.3(9) 8_556 11_556 ?
B1C B1C B2C 41.1(4) 10_556 10_556 ?
B2C B1C B2C 112.6(18) 6 10_556 ?
B1C B1C B2C 95.8(6) 6 10_556 ?
B1C B1C B2C 52.2(3) 5 10_556 ?
B2C B1C B2C 108.7(12) 2 10_556 ?
B2C B1C B2C 83.8(14) . 10_556 ?
B2C B1C B2C 27.8(7) 9_556 10_556 ?
B1C B1C B2C 79.4(7) 9_556 10_556 ?
B1C B1C B2C 32.1(13) 8_556 10_556 ?
B2C B1C B2C 48.5(9) 11_556 10_556 ?
B2C B2C B2C 120.000(15) 5 6 ?
B2C B2C B1C 105(2) 5 5 ?
B2C B2C B1C 104.2(19) 6 5 ?
B2C B2C B1C 40.6(8) 5 3 ?
B2C B2C B1C 129.8(10) 6 3 ?
B1C B2C B1C 64.8(15) 5 3 ?
B2C B2C B1C 129.4(8) 5 . ?
B2C B2C B1C 39.9(16) 6 . ?
B1C B2C B1C 64.3(4) 5 . ?
B1C B2C B1C 108.0(11) 3 . ?
B2C B2C B1C 100.2(12) 5 8_556 ?
B2C B2C B1C 99.4(15) 6 8_556 ?
B1C B2C B1C 10.9(6) 5 8_556 ?
B1C B2C B1C 60.3(9) 3 8_556 ?
B1C B2C B1C 60.0(2) . 8_556 ?
B2C B2C B2C 30.000(12) 5 3 ?
B2C B2C B2C 90.000(10) 6 3 ?
B1C B2C B2C 116.6(17) 5 3 ?
B1C B2C B2C 59.5(12) 3 3 ?
B1C B2C B2C 106.9(13) . 3 ?
B1C B2C B2C 107.3(9) 8_556 3 ?
B2C B2C B2C 90.000(17) 5 2 ?
B2C B2C B2C 30.000(7) 6 2 ?
B1C B2C B2C 115.8(14) 5 2 ?
B1C B2C B2C 107.5(13) 3 2 ?
B1C B2C B2C 58.7(17) . 2 ?
B1C B2C B2C 106.8(13) 8_556 2 ?
B2C B2C B2C 60.000(13) 3 2 ?
B2C B2C B2C 60.000(15) 5 4 ?
B2C B2C B2C 60.000(4) 6 4 ?
B1C B2C B2C 120.7(12) 5 4 ?
B1C B2C B2C 83.1(13) 3 4 ?
B1C B2C B2C 82.4(15) . 4 ?
B1C B2C B2C 109.8(10) 8_556 4 ?
B2C B2C B2C 30.000(9) 3 4 ?
B2C B2C B2C 30.000(4) 2 4 ?
B2C B2C B1C 52.6(11) 5 12_556 ?
B2C B2C B1C 120.7(6) 6 12_556 ?
B1C B2C B1C 53.5(9) 5 12_556 ?
B1C B2C B1C 14.1(8) 3 12_556 ?
B1C B2C B1C 94.4(6) . 12_556 ?
B1C B2C B1C 47.5(4) 8_556 12_556 ?
B2C B2C B1C 66.1(12) 3 12_556 ?
B2C B2C B1C 103.9(9) 2 12_556 ?
B2C B2C B1C 84.5(11) 4 12_556 ?
B2C B2C B1C 120.6(8) 5 10_556 ?
B2C B2C B1C 52.1(8) 6 10_556 ?
B1C B2C B1C 53.0(8) 5 10_556 ?
B1C B2C B1C 94.4(6) 3 10_556 ?
B1C B2C B1C 14.0(7) . 10_556 ?
B1C B2C B1C 47.3(7) 8_556 10_556 ?
B2C B2C B1C 103.4(11) 3 10_556 ?
B2C B2C B1C 65.4(11) 2 10_556 ?
B2C B2C B1C 83.9(12) 4 10_556 ?
B1C B2C B1C 80.6(8) 12_556 10_556 ?
O1W O1W O1W 120.000(14) 5 6 ?
O2W O2W O2W 120.00(2) 5 6 ?

loop_
_geom_bond_atom_site_label_1
_geom_bond_atom_site_label_2
_geom_bond_distance
_geom_bond_site_symmetry_2
_geom_bond_publ_flag
O1 C11 1.373(12) . ?
C11 C12 1.388(9) . ?
C11 C12 1.388(9) 10 ?
C12 C13 1.381(11) . ?
C12 C1 1.516(10) . ?
C13 C14 1.397(11) . ?
C14 C13 1.397(11) 10 ?
C14 C17 1.48(2) . ?
C17 C19 1.466(16) . ?
C17 C19 1.466(16) 10 ?
C17 C19' 1.467(16) 10 ?
C17 C19' 1.467(16) . ?
C17 C18' 1.471(16) . ?
C17 C18 1.472(16) . ?
C1 C26 1.511(9) . ?
O2 C21 1.393(8) . ?
C21 C26 1.378(10) . ?
C21 C22 1.394(9) . ?
C22 C23 1.397(9) . ?
C22 C2 1.513(9) . ?
C23 C24 1.380(10) . ?
C24 C25 1.399(10) . ?
C24 C27 1.545(10) . ?
C25 C26 1.396(9) . ?
C27 C29 1.507(11) . ?
C27 C30 1.518(11) . ?
C27 C28 1.520(12) . ?
C2 C36 1.510(9) . ?
O3 C31 1.385(8) . ?
C31 C32 1.383(9) . ?
C31 C36 1.391(9) . ?
C32 C33 1.389(9) . ?
C32 C3 1.516(8) . ?
C33 C34 1.390(10) . ?
C34 C35 1.388(10) . ?
C34 C37 1.529(9) . ?
C35 C36 1.391(9) . ?
C37 C38 1.533(10) . ?
C37 C39 1.538(10) . ?
C37 C40 1.538(11) . ?
C3 C32 1.516(8) 10 ?
O4 C41 1.390(12) . ?
C41 C46 1.395(9) 10_556 ?
C41 C46 1.395(9) . ?
C44 C45 1.397(9) . ?
C44 C45 1.397(9) 10_556 ?
C44 C47 1.514(16) . ?
C45 C46 1.379(10) . ?
C46 C4 1.503(10) . ?
C47 C48 1.489(12) . ?
C47 C48 1.489(12) 10_556 ?
C47 C49 1.502(12) 10_556 ?
C47 C49 1.502(12) . ?
C47 C50 1.506(12) . ?
C47 C50 1.506(12) 10_556 ?
C4 C52 1.515(10) . ?
O5 C51 1.394(8) . ?
C51 C56 1.382(10) . ?
C51 C52 1.392(10) . ?
C52 C53 1.396(10) . ?
C53 C54 1.386(10) . ?
C54 C55 1.400(10) . ?
C54 C57 1.530(11) . ?
C55 C56 1.400(10) . ?
C56 C5 1.518(10) . ?
C57 C58 1.518(8) . ?
C57 C60 1.519(8) . ?
C57 C59' 1.519(8) . ?
C57 C60' 1.519(8) . ?
C57 C58' 1.525(8) . ?
C57 C59 1.527(8) . ?
C5 C62 1.499(10) . ?
O6 C61 1.395(9) . ?
C61 C62 1.379(11) . ?
C61 C66 1.396(10) . ?
C62 C63 1.393(10) . ?
C63 C64 1.385(11) . ?
C64 C65 1.394(11) . ?
C64 C67 1.534(11) . ?
C65 C66 1.389(11) . ?
C66 C6 1.504(9) . ?
C67 C70 1.506(15) . ?
C67 C69 1.513(14) . ?
C67 C68 1.533(14) . ?
C6 C66 1.504(9) 10_556 ?
C01 C01 1.60(2) 10 ?
C01 B15 1.672(16) . ?
C01 B16 1.685(18) . ?
C01 B13 1.725(18) . ?
C01 B14 1.730(18) . ?
B12 B13 1.71(2) . ?
B12 B14 1.735(16) . ?
B12 B14 1.735(16) 10 ?
B12 B18 1.74(2) 10 ?
B12 B18 1.74(2) . ?
B13 B11 1.725(18) 10 ?
B13 C01 1.725(18) 10 ?
B13 B14 1.743(16) 10 ?
B13 B14 1.743(16) . ?
B14 B18 1.70(2) . ?
B14 B15 1.702(16) . ?
B15 C17' 1.653(14) . ?
B15 B16 1.659(14) . ?
B15 B18 1.709(19) . ?
B16 C15' 1.659(14) 10 ?
B16 B15 1.659(14) 10 ?
B16 C17' 1.68(2) . ?
B16 C01 1.685(18) 10 ?
B16 B11 1.685(18) 10 ?
C17' B15 1.653(14) 10 ?
C17' B18 1.72(2) . ?
C17' B18 1.72(2) 10 ?
B18 B18 1.77(3) 10 ?
C02 C02 1.693(19) 10_556 ?
C02 B25 1.701(12) . ?
C02 B22 1.730(16) . ?
C02 B23 1.740(15) . ?
C02 B24 1.741(13) . ?
B22 C25' 1.691(12) 10_556 ?
B22 B25 1.691(12) 10_556 ?
B22 B25 1.691(12) . ?
B22 B21 1.730(16) 10_556 ?
B22 C02 1.730(16) 10_556 ?
B22 B26 1.77(2) . ?
B23 B21 1.740(15) 10_556 ?
B23 C02 1.740(15) 10_556 ?
B23 B24 1.749(14) 10_556 ?
B23 B24 1.749(14) . ?
B23 B28 1.77(2) . ?
B24 B25 1.736(13) . ?
B24 B28 1.752(13) . ?
B24 B27 1.770(14) . ?
B25 B26 1.698(13) . ?
B25 B27 1.726(13) . ?
B26 B25 1.698(13) 10_556 ?
B26 B27 1.738(16) . ?
B26 B27 1.738(16) 10_556 ?
B27 B27 1.77(2) 10_556 ?
B27 B28 1.776(16) . ?
B28 B24 1.752(13) 10_556 ?
B28 B27 1.776(16) 10_556 ?
C1A C6A 1.391(5) . ?
C1A C2A 1.396(5) . ?
C1A C7A 1.495(10) . ?
C2A C3A 1.395(5) . ?
C3A C4A 1.394(5) . ?
C4A C5A 1.392(5) . ?
C5A C6A 1.395(5) . ?
B1C B1C 0.63(3) 10_556 ?
B1C B2C 1.13(3) 6 ?
B1C B1C 1.581(12) 6 ?
B1C B1C 1.581(12) 5 ?
B1C B2C 1.69(4) 2 ?
B1C B2C 1.700(5) . ?
B1C B2C 1.701(5) 9_556 ?
B1C B1C 1.701(5) 9_556 ?
B1C B1C 1.701(5) 8_556 ?
B1C B2C 2.11(2) 11_556 ?
B1C B2C 2.123(16) 10_556 ?
B2C B2C 1.00(2) 5 ?
B2C B2C 1.00(2) 6 ?
B2C B1C 1.13(3) 5 ?
B2C B1C 1.69(4) 3 ?
B2C B1C 1.701(5) 8_556 ?
B2C B2C 1.74(4) 3 ?
B2C B2C 1.74(4) 2 ?
B2C B2C 2.01(4) 4 ?
B2C B1C 2.11(2) 12_556 ?
B2C B1C 2.123(16) 10_556 ?
O1W O1W 1.54(4) 5 ?
O1W O1W 1.54(4) 6 ?
O2W O2W 1.18(4) 5 ?
O2W O2W 1.18(4) 6 ?

loop_
_geom_torsion_atom_site_label_1
_geom_torsion_atom_site_label_2
_geom_torsion_atom_site_label_3
_geom_torsion_atom_site_label_4
_geom_torsion
_geom_torsion_site_symmetry_1
_geom_torsion_site_symmetry_2
_geom_torsion_site_symmetry_3
_geom_torsion_site_symmetry_4
_geom_torsion_publ_flag
O1 C11 C12 C13 -176.8(8) . . . . ?
C12 C11 C12 C13 4.9(15) 10 . . . ?
O1 C11 C12 C1 7.1(13) . . . . ?
C12 C11 C12 C1 -171.1(6) 10 . . . ?
C11 C12 C13 C14 1.3(16) . . . . ?
C1 C12 C13 C14 177.4(10) . . . . ?
C12 C13 C14 C13 -7(2) . . . 10 ?
C12 C13 C14 C17 178.2(9) . . . . ?
C13 C14 C17 C19 -32.4(12) . . . . ?
C13 C14 C17 C19 153.1(12) 10 . . . ?
C13 C14 C17 C19 -153.1(12) . . . 10 ?
C13 C14 C17 C19 32.4(12) 10 . . 10 ?
C13 C14 C17 C19' 147.5(12) . . . 10 ?
C13 C14 C17 C19' -27.0(12) 10 . . 10 ?
C13 C14 C17 C19' 27.0(12) . . . . ?
C13 C14 C17 C19' -147.5(12) 10 . . . ?
C13 C14 C17 C18' -92.7(12) . . . . ?
C13 C14 C17 C18' 92.7(12) 10 . . . ?
C13 C14 C17 C18 87.3(12) . . . . ?
C13 C14 C17 C18 -87.3(12) 10 . . . ?
C13 C12 C1 C26 88.3(9) . . . . ?
C11 C12 C1 C26 -95.7(9) . . . . ?
C26 C21 C22 C23 7.2(10) . . . . ?
O2 C21 C22 C23 -174.3(6) . . . . ?
C26 C21 C22 C2 -172.4(6) . . . . ?
O2 C21 C22 C2 6.1(9) . . . . ?
C21 C22 C23 C24 -1.3(10) . . . . ?
C2 C22 C23 C24 178.2(6) . . . . ?
C22 C23 C24 C25 -3.8(11) . . . . ?
C22 C23 C24 C27 176.1(6) . . . . ?
C23 C24 C25 C26 3.5(10) . . . . ?
C27 C24 C25 C26 -176.4(6) . . . . ?
O2 C21 C26 C25 174.1(6) . . . . ?
C22 C21 C26 C25 -7.5(10) . . . . ?
O2 C21 C26 C1 -8.1(10) . . . . ?
C22 C21 C26 C1 170.4(6) . . . . ?
C24 C25 C26 C21 2.0(10) . . . . ?
C24 C25 C26 C1 -175.9(6) . . . . ?
C12 C1 C26 C21 97.7(8) . . . . ?
C12 C1 C26 C25 -84.5(8) . . . . ?
C23 C24 C27 C29 -53.1(10) . . . . ?
C25 C24 C27 C29 126.8(8) . . . . ?
C23 C24 C27 C30 66.9(9) . . . . ?
C25 C24 C27 C30 -113.2(8) . . . . ?
C23 C24 C27 C28 -173.3(7) . . . . ?
C25 C24 C27 C28 6.6(10) . . . . ?
C21 C22 C2 C36 -97.4(8) . . . . ?
C23 C22 C2 C36 83.0(8) . . . . ?
O3 C31 C32 C33 -175.0(6) . . . . ?
C36 C31 C32 C33 6.1(10) . . . . ?
O3 C31 C32 C3 10.3(9) . . . . ?
C36 C31 C32 C3 -168.6(6) . . . . ?
C31 C32 C33 C34 0.1(10) . . . . ?
C3 C32 C33 C34 174.9(6) . . . . ?
C32 C33 C34 C35 -5.5(10) . . . . ?
C32 C33 C34 C37 177.4(6) . . . . ?
C33 C34 C35 C36 5.0(10) . . . . ?
C37 C34 C35 C36 -177.9(6) . . . . ?
C32 C31 C36 C35 -6.5(10) . . . . ?
O3 C31 C36 C35 174.6(6) . . . . ?
C32 C31 C36 C2 173.8(6) . . . . ?
O3 C31 C36 C2 -5.1(9) . . . . ?
C34 C35 C36 C31 0.7(10) . . . . ?
C34 C35 C36 C2 -179.6(6) . . . . ?
C22 C2 C36 C31 95.4(8) . . . . ?
C22 C2 C36 C35 -84.3(8) . . . . ?
C35 C34 C37 C38 29.5(9) . . . . ?
C33 C34 C37 C38 -153.6(7) . . . . ?
C35 C34 C37 C39 149.0(7) . . . . ?
C33 C34 C37 C39 -34.0(9) . . . . ?
C35 C34 C37 C40 -91.9(8) . . . . ?
C33 C34 C37 C40 85.1(8) . . . . ?
C31 C32 C3 C32 -97.2(9) . . . 10 ?
C33 C32 C3 C32 88.2(9) . . . 10 ?
C45 C44 C45 C46 2.5(14) 10_556 . . . ?
C47 C44 C45 C46 -178.0(7) . . . . ?
C44 C45 C46 C41 0.7(12) . . . . ?
C44 C45 C46 C4 -176.1(8) . . . . ?
O4 C41 C46 C45 178.7(7) . . . . ?
C46 C41 C46 C45 -4.0(14) 10_556 . . . ?
O4 C41 C46 C4 -4.5(12) . . . . ?
C46 C41 C46 C4 172.8(6) 10_556 . . . ?
C45 C44 C47 C48 -7.3(9) . . . . ?
C45 C44 C47 C48 172.2(9) 10_556 . . . ?
C45 C44 C47 C48 -172.2(9) . . . 10_556 ?
C45 C44 C47 C48 7.3(9) 10_556 . . 10_556 ?
C45 C44 C47 C49 66.6(9) . . . 10_556 ?
C45 C44 C47 C49 -113.9(9) 10_556 . . 10_556 ?
C45 C44 C47 C49 113.9(9) . . . . ?
C45 C44 C47 C49 -66.6(9) 10_556 . . . ?
C45 C44 C47 C50 -127.7(9) . . . . ?
C45 C44 C47 C50 51.8(9) 10_556 . . . ?
C45 C44 C47 C50 -51.8(9) . . . 10_556 ?
C45 C44 C47 C50 127.7(9) 10_556 . . 10_556 ?
C45 C46 C4 C52 -91.2(9) . . . . ?
C41 C46 C4 C52 92.1(9) . . . . ?
C56 C51 C52 C53 9.0(10) . . . . ?
O5 C51 C52 C53 -174.4(6) . . . . ?
C56 C51 C52 C4 -167.1(6) . . . . ?
O5 C51 C52 C4 9.5(10) . . . . ?
C46 C4 C52 C51 -99.4(8) . . . . ?
C46 C4 C52 C53 84.7(9) . . . . ?
C51 C52 C53 C54 -2.0(10) . . . . ?
C4 C52 C53 C54 174.1(6) . . . . ?
C52 C53 C54 C55 -5.2(10) . . . . ?
C52 C53 C54 C57 -179.9(6) . . . . ?
C53 C54 C55 C56 5.9(10) . . . . ?
C57 C54 C55 C56 -179.2(6) . . . . ?
C52 C51 C56 C55 -8.3(10) . . . . ?
O5 C51 C56 C55 175.1(6) . . . . ?
C52 C51 C56 C5 170.4(7) . . . . ?
O5 C51 C56 C5 -6.2(10) . . . . ?
C54 C55 C56 C51 0.6(11) . . . . ?
C54 C55 C56 C5 -178.2(7) . . . . ?
C53 C54 C57 C58 -10.7(9) . . . . ?
C55 C54 C57 C58 174.7(8) . . . . ?
C53 C54 C57 C60 -131.6(8) . . . . ?
C55 C54 C57 C60 53.9(8) . . . . ?
C53 C54 C57 C59' 76.5(8) . . . . ?
C55 C54 C57 C59' -98.0(8) . . . . ?
C53 C54 C57 C60' -163.0(8) . . . . ?
C55 C54 C57 C60' 22.4(8) . . . . ?
C53 C54 C57 C58' -43.2(8) . . . . ?
C55 C54 C57 C58' 142.3(8) . . . . ?
C53 C54 C57 C59 108.9(8) . . . . ?
C55 C54 C57 C59 -65.6(8) . . . . ?
C51 C56 C5 C62 97.7(8) . . . . ?
C55 C56 C5 C62 -83.6(9) . . . . ?
O6 C61 C62 C63 -176.9(6) . . . . ?
C66 C61 C62 C63 7.2(11) . . . . ?
O6 C61 C62 C5 3.7(10) . . . . ?
C66 C61 C62 C5 -172.2(7) . . . . ?
C56 C5 C62 C61 -94.7(8) . . . . ?
C56 C5 C62 C63 85.8(9) . . . . ?
C61 C62 C63 C64 -2.4(11) . . . . ?
C5 C62 C63 C64 177.0(7) . . . . ?
C62 C63 C64 C65 -2.3(11) . . . . ?
C62 C63 C64 C67 176.8(7) . . . . ?
C63 C64 C65 C66 2.4(12) . . . . ?
C67 C64 C65 C66 -176.7(7) . . . . ?
C64 C65 C66 C61 2.1(11) . . . . ?
C64 C65 C66 C6 -173.8(7) . . . . ?
C62 C61 C66 C65 -7.0(11) . . . . ?
O6 C61 C66 C65 177.0(6) . . . . ?
C62 C61 C66 C6 168.8(7) . . . . ?
O6 C61 C66 C6 -7.1(11) . . . . ?
C63 C64 C67 C70 49.4(12) . . . . ?
C65 C64 C67 C70 -131.6(10) . . . . ?
C63 C64 C67 C69 -70.5(12) . . . . ?
C65 C64 C67 C69 108.5(11) . . . . ?
C63 C64 C67 C68 169.7(9) . . . . ?
C65 C64 C67 C68 -11.2(12) . . . . ?
C65 C66 C6 C66 -89.3(11) . . . 10_556 ?
C61 C66 C6 C66 95.0(11) . . . 10_556 ?
B14 B12 B13 B11 -96.9(9) . . . 10 ?
B14 B12 B13 B11 38.9(7) 10 . . 10 ?
B18 B12 B13 B11 3.3(10) 10 . . 10 ?
B18 B12 B13 B11 -61.3(8) . . . 10 ?
B14 B12 B13 C01 -96.9(9) . . . 10 ?
B14 B12 B13 C01 38.9(7) 10 . . 10 ?
B18 B12 B13 C01 3.3(10) 10 . . 10 ?
B18 B12 B13 C01 -61.3(8) . . . 10 ?
B14 B12 B13 C01 -38.9(7) . . . . ?
B14 B12 B13 C01 96.9(9) 10 . . . ?
B18 B12 B13 C01 61.3(8) 10 . . . ?
B18 B12 B13 C01 -3.3(10) . . . . ?
B14 B12 B13 B14 -135.8(12) . . . 10 ?
B18 B12 B13 B14 -35.6(8) 10 . . 10 ?
B18 B12 B13 B14 -100.2(10) . . . 10 ?
B14 B12 B13 B14 135.8(12) 10 . . . ?
B18 B12 B13 B14 100.2(10) 10 . . . ?
B18 B12 B13 B14 35.6(8) . . . . ?
C01 C01 B13 B12 -99.2(7) 10 . . . ?
B15 C01 B13 B12 2.2(10) . . . . ?
B16 C01 B13 B12 -61.4(10) . . . . ?
B14 C01 B13 B12 39.1(7) . . . . ?
C01 C01 B13 B11 0.000(1) 10 . . 10 ?
B15 C01 B13 B11 101.4(8) . . . 10 ?
B16 C01 B13 B11 37.8(11) . . . 10 ?
B14 C01 B13 B11 138.3(8) . . . 10 ?
B15 C01 B13 C01 101.4(8) . . . 10 ?
B16 C01 B13 C01 37.8(11) . . . 10 ?
B14 C01 B13 C01 138.3(8) . . . 10 ?
C01 C01 B13 B14 -36.3(6) 10 . . 10 ?
B15 C01 B13 B14 65.0(11) . . . 10 ?
B16 C01 B13 B14 1.5(13) . . . 10 ?
B14 C01 B13 B14 102.0(13) . . . 10 ?
C01 C01 B13 B14 -138.3(8) 10 . . . ?
B15 C01 B13 B14 -37.0(8) . . . . ?
B16 C01 B13 B14 -100.5(10) . . . . ?
C01 C01 B14 B18 -62.8(9) 10 . . . ?
B15 C01 B14 B18 37.1(9) . . . . ?
B16 C01 B14 B18 3.2(12) . . . . ?
B13 C01 B14 B18 -101.8(11) . . . . ?
C01 C01 B14 B15 -100.0(6) 10 . . . ?
B16 C01 B14 B15 -33.9(8) . . . . ?
B13 C01 B14 B15 -138.9(10) . . . . ?
C01 C01 B14 B12 0.8(10) 10 . . . ?
B15 C01 B14 B12 100.8(10) . . . . ?
B16 C01 B14 B12 66.9(11) . . . . ?
B13 C01 B14 B12 -38.1(10) . . . . ?
C01 C01 B14 B13 38.9(7) 10 . . . ?
B15 C01 B14 B13 138.9(10) . . . . ?
B16 C01 B14 B13 105.0(10) . . . . ?
B13 B12 B14 B18 139.6(11) . . . . ?
B14 B12 B14 B18 99.8(12) 10 . . . ?
B18 B12 B14 B18 38.1(10) 10 . . . ?
B13 B12 B14 B15 99.5(10) . . . . ?
B14 B12 B14 B15 59.7(14) 10 . . . ?
B18 B12 B14 B15 -2.0(13) 10 . . . ?
B18 B12 B14 B15 -40.1(9) . . . . ?
B13 B12 B14 C01 38.4(9) . . . . ?
B14 B12 B14 C01 -1.3(16) 10 . . . ?
B18 B12 B14 C01 -63.1(13) 10 . . . ?
B18 B12 B14 C01 -101.2(10) . . . . ?
B14 B12 B14 B13 -39.8(11) 10 . . . ?
B18 B12 B14 B13 -101.5(12) 10 . . . ?
B18 B12 B14 B13 -139.6(11) . . . . ?
B12 B13 B14 B18 -36.6(10) . . . . ?
B11 B13 B14 B18 65.1(12) 10 . . . ?
C01 B13 B14 B18 65.1(12) 10 . . . ?
C01 B13 B14 B18 99.4(10) . . . . ?
B14 B13 B14 B18 2.8(15) 10 . . . ?
B12 B13 B14 B15 -100.3(11) . . . . ?
B11 B13 B14 B15 1.5(12) 10 . . . ?
C01 B13 B14 B15 1.5(12) 10 . . . ?
C01 B13 B14 B15 35.7(8) . . . . ?
B14 B13 B14 B15 -60.9(14) 10 . . . ?
B12 B13 B14 C01 -136.0(10) . . . . ?
B11 B13 B14 C01 -34.3(8) 10 . . . ?
C01 B13 B14 C01 -34.3(8) 10 . . . ?
B14 B13 B14 C01 -96.6(11) 10 . . . ?
B11 B13 B14 B12 101.8(10) 10 . . . ?
C01 B13 B14 B12 101.8(10) 10 . . . ?
C01 B13 B14 B12 136.0(10) . . . . ?
B14 B13 B14 B12 39.4(11) 10 . . . ?
C01 C01 B15 C17' 0.9(9) 10 . . . ?
B16 C01 B15 C17' 39.6(9) . . . . ?
B13 C01 B15 C17' -65.4(11) . . . . ?
B14 C01 B15 C17' -102.6(10) . . . . ?
C01 C01 B15 B16 -38.8(6) 10 . . . ?
B13 C01 B15 B16 -105.0(9) . . . . ?
B14 C01 B15 B16 -142.3(9) . . . . ?
C01 C01 B15 B14 103.5(6) 10 . . . ?
B16 C01 B15 B14 142.3(9) . . . . ?
B13 C01 B15 B14 37.2(8) . . . . ?
C01 C01 B15 B18 66.1(9) 10 . . . ?
B16 C01 B15 B18 104.9(10) . . . . ?
B13 C01 B15 B18 -0.1(12) . . . . ?
B14 C01 B15 B18 -37.4(9) . . . . ?
B18 B14 B15 C17' -37.6(9) . . . . ?
C01 B14 B15 C17' 100.8(10) . . . . ?
B12 B14 B15 C17' 2.8(12) . . . . ?
B13 B14 B15 C17' 64.6(11) . . . . ?
B18 B14 B15 B16 -103.2(11) . . . . ?
C01 B14 B15 B16 35.2(9) . . . . ?
B12 B14 B15 B16 -62.9(12) . . . . ?
B13 B14 B15 B16 -1.1(13) . . . . ?
B18 B14 B15 C01 -138.4(10) . . . . ?
B12 B14 B15 C01 -98.1(10) . . . . ?
B13 B14 B15 C01 -36.3(9) . . . . ?
C01 B14 B15 B18 138.4(10) . . . . ?
B12 B14 B15 B18 40.4(10) . . . . ?
B13 B14 B15 B18 102.1(11) . . . . ?
C17' B15 B16 C15' -37.9(10) . . . 10 ?
C01 B15 B16 C15' 98.3(11) . . . 10 ?
B14 B15 B16 C15' 62.7(13) . . . 10 ?
B18 B15 B16 C15' -2.2(15) . . . 10 ?
C17' B15 B16 B15 -37.9(10) . . . 10 ?
C01 B15 B16 B15 98.3(11) . . . 10 ?
B14 B15 B16 B15 62.7(13) . . . 10 ?
B18 B15 B16 B15 -2.2(15) . . . 10 ?
C01 B15 B16 C17' 136.1(10) . . . . ?
B14 B15 B16 C17' 100.6(11) . . . . ?
B18 B15 B16 C17' 35.7(10) . . . . ?
C17' B15 B16 C01 -136.1(10) . . . . ?
B14 B15 B16 C01 -35.6(9) . . . . ?
B18 B15 B16 C01 -100.5(10) . . . . ?
C17' B15 B16 C01 -100.4(10) . . . 10 ?
C01 B15 B16 C01 35.7(8) . . . 10 ?
B14 B15 B16 C01 0.2(12) . . . 10 ?
B18 B15 B16 C01 -64.7(12) . . . 10 ?
C17' B15 B16 B11 -100.4(10) . . . 10 ?
C01 B15 B16 B11 35.7(8) . . . 10 ?
B14 B15 B16 B11 0.2(12) . . . 10 ?
B18 B15 B16 B11 -64.7(12) . . . 10 ?
C01 C01 B16 C15' 37.3(6) 10 . . 10 ?
B15 C01 B16 C15' -100.2(12) . . . 10 ?
B13 C01 B16 C15' -0.8(13) . . . 10 ?
B14 C01 B16 C15' -66.1(11) . . . 10 ?
C01 C01 B16 B15 37.3(6) 10 . . 10 ?
B15 C01 B16 B15 -100.2(12) . . . 10 ?
B13 C01 B16 B15 -0.8(13) . . . 10 ?
B14 C01 B16 B15 -66.1(11) . . . 10 ?
C01 C01 B16 B15 137.5(7) 10 . . . ?
B13 C01 B16 B15 99.4(10) . . . . ?
B14 C01 B16 B15 34.2(8) . . . . ?
C01 C01 B16 C17' 99.1(6) 10 . . . ?
B15 C01 B16 C17' -38.4(7) . . . . ?
B13 C01 B16 C17' 61.0(10) . . . . ?
B14 C01 B16 C17' -4.2(10) . . . . ?
B15 C01 B16 C01 -137.5(7) . . . 10 ?
B13 C01 B16 C01 -38.1(11) . . . 10 ?
B14 C01 B16 C01 -103.3(8) . . . 10 ?
C01 C01 B16 B11 0.000(2) 10 . . 10 ?
B15 C01 B16 B11 -137.5(7) . . . 10 ?
B13 C01 B16 B11 -38.1(11) . . . 10 ?
B14 C01 B16 B11 -103.3(8) . . . 10 ?
B16 B15 C17' B15 38.2(10) . . . 10 ?
C01 B15 C17' B15 -1.4(14) . . . 10 ?
B14 B15 C17' B15 -66.9(13) . . . 10 ?
B18 B15 C17' B15 -103.8(12) . . . 10 ?
C01 B15 C17' B16 -39.5(9) . . . . ?
B14 B15 C17' B16 -105.1(10) . . . . ?
B18 B15 C17' B16 -142.0(11) . . . . ?
B16 B15 C17' B18 142.0(11) . . . . ?
C01 B15 C17' B18 102.4(10) . . . . ?
B14 B15 C17' B18 36.8(9) . . . . ?
B16 B15 C17' B18 102.6(11) . . . 10 ?
C01 B15 C17' B18 63.1(12) . . . 10 ?
B14 B15 C17' B18 -2.5(13) . . . 10 ?
B18 B15 C17' B18 -39.3(10) . . . 10 ?
C15' B16 C17' B15 136.7(12) 10 . . . ?
B15 B16 C17' B15 136.7(12) 10 . . . ?
C01 B16 C17' B15 38.7(7) . . . . ?
C01 B16 C17' B15 98.0(9) 10 . . . ?
B11 B16 C17' B15 98.0(9) 10 . . . ?
C15' B16 C17' B15 0.000(3) 10 . . 10 ?
B15 B16 C17' B15 -136.7(12) . . . 10 ?
C01 B16 C17' B15 -98.0(9) . . . 10 ?
C01 B16 C17' B15 -38.7(7) 10 . . 10 ?
B11 B16 C17' B15 -38.7(7) 10 . . 10 ?
C15' B16 C17' B18 101.6(10) 10 . . . ?
B15 B16 C17' B18 101.6(10) 10 . . . ?
B15 B16 C17' B18 -35.1(9) . . . . ?
C01 B16 C17' B18 3.6(10) . . . . ?
C01 B16 C17' B18 62.9(8) 10 . . . ?
B11 B16 C17' B18 62.9(8) 10 . . . ?
C15' B16 C17' B18 35.1(9) 10 . . 10 ?
B15 B16 C17' B18 35.1(9) 10 . . 10 ?
B15 B16 C17' B18 -101.6(10) . . . 10 ?
C01 B16 C17' B18 -62.9(8) . . . 10 ?
C01 B16 C17' B18 -3.6(10) 10 . . 10 ?
B11 B16 C17' B18 -3.6(10) 10 . . 10 ?
C01 B14 B18 B15 -36.2(9) . . . . ?
B12 B14 B18 B15 -134.9(10) . . . . ?
B13 B14 B18 B15 -99.1(10) . . . . ?
B15 B14 B18 C17' 35.3(8) . . . . ?
C01 B14 B18 C17' -0.9(13) . . . . ?
B12 B14 B18 C17' -99.6(11) . . . . ?
B13 B14 B18 C17' -63.8(12) . . . . ?
B15 B14 B18 B12 134.9(10) . . . . ?
C01 B14 B18 B12 98.7(10) . . . . ?
B13 B14 B18 B12 35.8(10) . . . . ?
B15 B14 B18 B18 97.4(6) . . . 10 ?
C01 B14 B18 B18 61.2(8) . . . 10 ?
B12 B14 B18 B18 -37.5(7) . . . 10 ?
B13 B14 B18 B18 -1.7(10) . . . 10 ?
C17' B15 B18 B14 139.1(10) . . . . ?
B16 B15 B18 B14 103.6(11) . . . . ?
C01 B15 B18 B14 38.2(9) . . . . ?
B16 B15 B18 C17' -35.5(10) . . . . ?
C01 B15 B18 C17' -100.8(10) . . . . ?
B14 B15 B18 C17' -139.1(10) . . . . ?
C17' B15 B18 B12 98.9(10) . . . . ?
B16 B15 B18 B12 63.4(12) . . . . ?
C01 B15 B18 B12 -1.9(12) . . . . ?
B14 B15 B18 B12 -40.1(8) . . . . ?
C17' B15 B18 B18 36.9(6) . . . 10 ?
B16 B15 B18 B18 1.4(10) . . . 10 ?
C01 B15 B18 B18 -64.0(8) . . . 10 ?
B14 B15 B18 B18 -102.2(7) . . . 10 ?
B15 C17' B18 B14 -36.3(9) . . . . ?
B15 C17' B18 B14 62.3(13) 10 . . . ?
B16 C17' B18 B14 -1.7(12) . . . . ?
B18 C17' B18 B14 101.2(10) 10 . . . ?
B15 C17' B18 B15 98.6(12) 10 . . . ?
B16 C17' B18 B15 34.6(8) . . . . ?
B18 C17' B18 B15 137.5(8) 10 . . . ?
B15 C17' B18 B12 -99.7(11) . . . . ?
B15 C17' B18 B12 -1.1(14) 10 . . . ?
B16 C17' B18 B12 -65.2(12) . . . . ?
B18 C17' B18 B12 37.7(13) 10 . . . ?
B15 C17' B18 B18 -137.5(8) . . . 10 ?
B15 C17' B18 B18 -38.9(6) 10 . . 10 ?
B16 C17' B18 B18 -102.9(8) . . . 10 ?
B13 B12 B18 B14 -36.5(8) . . . . ?
B14 B12 B18 B14 -100.7(13) 10 . . . ?
B18 B12 B18 B14 -137.7(8) 10 . . . ?
B13 B12 B18 B15 3.2(11) . . . . ?
B14 B12 B18 B15 39.8(9) . . . . ?
B14 B12 B18 B15 -61.0(13) 10 . . . ?
B18 B12 B18 B15 -97.9(9) 10 . . . ?
B13 B12 B18 C17' 63.6(11) . . . . ?
B14 B12 B18 C17' 100.2(11) . . . . ?
B14 B12 B18 C17' -0.6(14) 10 . . . ?
B18 B12 B18 C17' -37.5(13) 10 . . . ?
B13 B12 B18 B18 101.2(8) . . . 10 ?
B14 B12 B18 B18 137.7(8) . . . 10 ?
B14 B12 B18 B18 37.0(6) 10 . . 10 ?
C02 C02 B22 C25' -38.5(4) 10_556 . . 10_556 ?
B25 C02 B22 C25' 97.5(9) . . . 10_556 ?
B23 C02 B22 C25' -2.0(10) . . . 10_556 ?
B24 C02 B22 C25' 62.7(9) . . . 10_556 ?
C02 C02 B22 B25 -38.5(4) 10_556 . . 10_556 ?
B25 C02 B22 B25 97.5(9) . . . 10_556 ?
B23 C02 B22 B25 -2.0(10) . . . 10_556 ?
B24 C02 B22 B25 62.7(9) . . . 10_556 ?
C02 C02 B22 B25 -135.9(6) 10_556 . . . ?
B23 C02 B22 B25 -99.4(8) . . . . ?
B24 C02 B22 B25 -34.8(7) . . . . ?
C02 C02 B22 B21 0.000(1) 10_556 . . 10_556 ?
B25 C02 B22 B21 135.9(6) . . . 10_556 ?
B23 C02 B22 B21 36.5(8) . . . 10_556 ?
B24 C02 B22 B21 101.2(6) . . . 10_556 ?
B25 C02 B22 C02 135.9(6) . . . 10_556 ?
B23 C02 B22 C02 36.5(8) . . . 10_556 ?
B24 C02 B22 C02 101.2(6) . . . 10_556 ?
C02 C02 B22 B26 -99.9(6) 10_556 . . . ?
B25 C02 B22 B26 36.1(6) . . . . ?
B23 C02 B22 B26 -63.3(8) . . . . ?
B24 C02 B22 B26 1.3(8) . . . . ?
C02 C02 B23 B21 0.000(5) 10_556 . . 10_556 ?
B25 C02 B23 B21 -99.3(6) . . . 10_556 ?
B22 C02 B23 B21 -36.5(8) . . . 10_556 ?
B24 C02 B23 B21 -137.9(6) . . . 10_556 ?
B25 C02 B23 C02 -99.3(6) . . . 10_556 ?
B22 C02 B23 C02 -36.5(8) . . . 10_556 ?
B24 C02 B23 C02 -137.9(6) . . . 10_556 ?
C02 C02 B23 B24 37.1(5) 10_556 . . 10_556 ?
B25 C02 B23 B24 -62.2(8) . . . 10_556 ?
B22 C02 B23 B24 0.7(10) . . . 10_556 ?
B24 C02 B23 B24 -100.8(10) . . . 10_556 ?
C02 C02 B23 B24 137.9(6) 10_556 . . . ?
B25 C02 B23 B24 38.6(6) . . . . ?
B22 C02 B23 B24 101.5(8) . . . . ?
C02 C02 B23 B28 99.8(6) 10_556 . . . ?
B25 C02 B23 B28 0.5(8) . . . . ?
B22 C02 B23 B28 63.4(8) . . . . ?
B24 C02 B23 B28 -38.1(6) . . . . ?
C02 C02 B24 B25 98.9(5) 10_556 . . . ?
B22 C02 B24 B25 34.2(6) . . . . ?
B23 C02 B24 B25 137.1(7) . . . . ?
C02 C02 B24 B23 -38.2(5) 10_556 . . . ?
B25 C02 B24 B23 -137.1(7) . . . . ?
B22 C02 B24 B23 -102.9(8) . . . . ?
C02 C02 B24 B28 0.4(8) 10_556 . . . ?
B25 C02 B24 B28 -98.4(8) . . . . ?
B22 C02 B24 B28 -64.3(9) . . . . ?
B23 C02 B24 B28 38.6(8) . . . . ?
C02 C02 B24 B27 64.3(7) 10_556 . . . ?
B25 C02 B24 B27 -34.6(6) . . . . ?
B22 C02 B24 B27 -0.4(9) . . . . ?
B23 C02 B24 B27 102.4(8) . . . . ?
C02 B23 B24 B25 -37.2(6) . . . . ?
B21 B23 B24 B25 -0.8(9) 10_556 . . . ?
C02 B23 B24 B25 -0.8(9) 10_556 . . . ?
B24 B23 B24 B25 62.0(10) 10_556 . . . ?
B28 B23 B24 B25 99.7(8) . . . . ?
B21 B23 B24 C02 36.4(6) 10_556 . . . ?
C02 B23 B24 C02 36.4(6) 10_556 . . . ?
B24 B23 B24 C02 99.2(9) 10_556 . . . ?
B28 B23 B24 C02 136.9(8) . . . . ?
C02 B23 B24 B28 -136.9(8) . . . . ?
B21 B23 B24 B28 -100.5(8) 10_556 . . . ?
C02 B23 B24 B28 -100.5(8) 10_556 . . . ?
B24 B23 B24 B28 -37.7(9) 10_556 . . . ?
C02 B23 B24 B27 -99.4(7) . . . . ?
B21 B23 B24 B27 -63.0(9) 10_556 . . . ?
C02 B23 B24 B27 -63.0(9) 10_556 . . . ?
B24 B23 B24 B27 -0.1(12) 10_556 . . . ?
B28 B23 B24 B27 37.6(8) . . . . ?
C25' B22 B25 B26 38.9(9) 10_556 . . . ?
B25 B22 B25 B26 38.9(9) 10_556 . . . ?
B21 B22 B25 B26 100.8(8) 10_556 . . . ?
C02 B22 B25 B26 100.8(8) 10_556 . . . ?
C02 B22 B25 B26 138.8(8) . . . . ?
C25' B22 B25 C02 -99.8(9) 10_556 . . . ?
B25 B22 B25 C02 -99.8(9) 10_556 . . . ?
B21 B22 B25 C02 -38.0(7) 10_556 . . . ?
C02 B22 B25 C02 -38.0(7) 10_556 . . . ?
B26 B22 B25 C02 -138.8(8) . . . . ?
C25' B22 B25 B27 2.7(13) 10_556 . . . ?
B25 B22 B25 B27 2.7(13) 10_556 . . . ?
B21 B22 B25 B27 64.5(10) 10_556 . . . ?
C02 B22 B25 B27 64.5(10) 10_556 . . . ?
C02 B22 B25 B27 102.5(8) . . . . ?
B26 B22 B25 B27 -36.2(8) . . . . ?
C25' B22 B25 B24 -64.4(11) 10_556 . . . ?
B25 B22 B25 B24 -64.4(11) 10_556 . . . ?
B21 B22 B25 B24 -2.5(10) 10_556 . . . ?
C02 B22 B25 B24 -2.5(10) 10_556 . . . ?
C02 B22 B25 B24 35.5(7) . . . . ?
B26 B22 B25 B24 -103.3(9) . . . . ?
C02 C02 B25 B22 39.3(5) 10_556 . . . ?
B23 C02 B25 B22 103.4(7) . . . . ?
B24 C02 B25 B22 141.9(7) . . . . ?
C02 C02 B25 B26 0.1(8) 10_556 . . . ?
B22 C02 B25 B26 -39.2(8) . . . . ?
B23 C02 B25 B26 64.2(9) . . . . ?
B24 C02 B25 B26 102.7(9) . . . . ?
C02 C02 B25 B27 -66.0(6) 10_556 . . . ?
B22 C02 B25 B27 -105.3(8) . . . . ?
B23 C02 B25 B27 -1.9(9) . . . . ?
B24 C02 B25 B27 36.6(7) . . . . ?
C02 C02 B25 B24 -102.6(5) 10_556 . . . ?
B22 C02 B25 B24 -141.9(7) . . . . ?
B23 C02 B25 B24 -38.5(6) . . . . ?
C02 B24 B25 B22 -35.7(7) . . . . ?
B23 B24 B25 B22 2.1(10) . . . . ?
B28 B24 B25 B22 65.5(9) . . . . ?
B27 B24 B25 B22 105.1(8) . . . . ?
C02 B24 B25 B26 -103.8(8) . . . . ?
B23 B24 B25 B26 -66.0(9) . . . . ?
B28 B24 B25 B26 -2.7(10) . . . . ?
B27 B24 B25 B26 36.9(7) . . . . ?
B23 B24 B25 C02 37.8(7) . . . . ?
B28 B24 B25 C02 101.2(8) . . . . ?
B27 B24 B25 C02 140.7(7) . . . . ?
C02 B24 B25 B27 -140.7(7) . . . . ?
B23 B24 B25 B27 -102.9(8) . . . . ?
B28 B24 B25 B27 -39.6(7) . . . . ?
B22 B25 B26 B25 -38.6(9) . . . 10_556 ?
C02 B25 B26 B25 -0.1(12) . . . 10_556 ?
B27 B25 B26 B25 102.9(9) . . . 10_556 ?
B24 B25 B26 B25 65.7(10) . . . 10_556 ?
B22 B25 B26 B27 -141.5(8) . . . . ?
C02 B25 B26 B27 -103.0(8) . . . . ?
B24 B25 B26 B27 -37.1(7) . . . . ?
B22 B25 B26 B27 -101.3(9) . . . 10_556 ?
C02 B25 B26 B27 -62.8(10) . . . 10_556 ?
B27 B25 B26 B27 40.1(7) . . . 10_556 ?
B24 B25 B26 B27 3.0(10) . . . 10_556 ?
C02 B25 B26 B22 38.5(8) . . . . ?
B27 B25 B26 B22 141.5(8) . . . . ?
B24 B25 B26 B22 104.4(9) . . . . ?
C25' B22 B26 B25 0.000(3) 10_556 . . 10_556 ?
B25 B22 B26 B25 134.5(10) . . . 10_556 ?
B21 B22 B26 B25 36.5(6) 10_556 . . 10_556 ?
C02 B22 B26 B25 36.5(6) 10_556 . . 10_556 ?
C02 B22 B26 B25 98.0(8) . . . 10_556 ?
C25' B22 B26 B25 -134.5(10) 10_556 . . . ?
B25 B22 B26 B25 -134.5(10) 10_556 . . . ?
B21 B22 B26 B25 -98.0(8) 10_556 . . . ?
C02 B22 B26 B25 -98.0(8) 10_556 . . . ?
C02 B22 B26 B25 -36.5(6) . . . . ?
C25' B22 B26 B27 -99.7(8) 10_556 . . . ?
B25 B22 B26 B27 -99.7(8) 10_556 . . . ?
B25 B22 B26 B27 34.8(6) . . . . ?
B21 B22 B26 B27 -63.2(6) 10_556 . . . ?
C02 B22 B26 B27 -63.2(6) 10_556 . . . ?
C02 B22 B26 B27 -1.7(8) . . . . ?
C25' B22 B26 B27 -34.8(6) 10_556 . . 10_556 ?
B25 B22 B26 B27 -34.8(6) 10_556 . . 10_556 ?
B25 B22 B26 B27 99.7(8) . . . 10_556 ?
B21 B22 B26 B27 1.7(8) 10_556 . . 10_556 ?
C02 B22 B26 B27 1.7(8) 10_556 . . 10_556 ?
C02 B22 B26 B27 63.2(6) . . . 10_556 ?
B22 B25 B27 B26 37.0(9) . . . . ?
C02 B25 B27 B26 103.8(8) . . . . ?
B24 B25 B27 B26 140.1(8) . . . . ?
B22 B25 B27 B27 -1.7(8) . . . 10_556 ?
B26 B25 B27 B27 -38.7(5) . . . 10_556 ?
C02 B25 B27 B27 65.0(6) . . . 10_556 ?
B24 B25 B27 B27 101.4(5) . . . 10_556 ?
B22 B25 B27 B24 -103.1(9) . . . . ?
B26 B25 B27 B24 -140.1(8) . . . . ?
C02 B25 B27 B24 -36.4(7) . . . . ?
B22 B25 B27 B28 -64.3(10) . . . . ?
B26 B25 B27 B28 -101.3(8) . . . . ?
C02 B25 B27 B28 2.4(9) . . . . ?
B24 B25 B27 B28 38.8(6) . . . . ?
B25 B26 B27 B25 -95.7(10) 10_556 . . . ?
B27 B26 B27 B25 -135.4(6) 10_556 . . . ?
B22 B26 B27 B25 -34.0(6) . . . . ?
B25 B26 B27 B27 39.8(5) 10_556 . . 10_556 ?
B25 B26 B27 B27 135.4(6) . . . 10_556 ?
B22 B26 B27 B27 101.5(7) . . . 10_556 ?
B25 B26 B27 B24 -60.3(9) 10_556 . . . ?
B25 B26 B27 B24 35.4(7) . . . . ?
B27 B26 B27 B24 -100.0(7) 10_556 . . . ?
B22 B26 B27 B24 1.4(9) . . . . ?
B25 B26 B27 B28 2.1(10) 10_556 . . . ?
B25 B26 B27 B28 97.8(7) . . . . ?
B27 B26 B27 B28 -37.6(9) 10_556 . . . ?
B22 B26 B27 B28 63.8(8) . . . . ?
C02 B24 B27 B25 34.5(6) . . . . ?
B23 B24 B27 B25 97.7(8) . . . . ?
B28 B24 B27 B25 135.3(7) . . . . ?
B25 B24 B27 B26 -35.1(6) . . . . ?
C02 B24 B27 B26 -0.6(9) . . . . ?
B23 B24 B27 B26 62.7(9) . . . . ?
B28 B24 B27 B26 100.3(8) . . . . ?
B25 B24 B27 B27 -97.7(5) . . . 10_556 ?
C02 B24 B27 B27 -63.2(6) . . . 10_556 ?
B23 B24 B27 B27 0.1(7) . . . 10_556 ?
B28 B24 B27 B27 37.7(5) . . . 10_556 ?
B25 B24 B27 B28 -135.3(7) . . . . ?
C02 B24 B27 B28 -100.9(8) . . . . ?
B23 B24 B27 B28 -37.6(8) . . . . ?
B25 B24 B28 B24 -62.2(11) . . . 10_556 ?
C02 B24 B28 B24 -0.7(13) . . . 10_556 ?
B23 B24 B28 B24 37.6(9) . . . 10_556 ?
B27 B24 B28 B24 -101.0(9) . . . 10_556 ?
B25 B24 B28 B23 -99.8(8) . . . . ?
C02 B24 B28 B23 -38.3(8) . . . . ?
B27 B24 B28 B23 -138.6(8) . . . . ?
B25 B24 B28 B27 38.8(6) . . . . ?
C02 B24 B28 B27 100.3(8) . . . . ?
B23 B24 B28 B27 138.6(8) . . . . ?
B25 B24 B28 B27 1.3(10) . . . 10_556 ?
C02 B24 B28 B27 62.7(9) . . . 10_556 ?
B23 B24 B28 B27 101.0(9) . . . 10_556 ?
B27 B24 B28 B27 -37.6(7) . . . 10_556 ?
C02 B23 B28 B24 38.2(6) . . . . ?
B21 B23 B28 B24 99.3(8) 10_556 . . . ?
C02 B23 B28 B24 99.3(8) 10_556 . . . ?
B24 B23 B28 B24 137.5(10) 10_556 . . . ?
C02 B23 B28 B24 -99.3(8) . . . 10_556 ?
B21 B23 B28 B24 -38.2(6) 10_556 . . 10_556 ?
C02 B23 B28 B24 -38.2(6) 10_556 . . 10_556 ?
B24 B23 B28 B24 -137.5(10) . . . 10_556 ?
C02 B23 B28 B27 1.0(7) . . . . ?
B21 B23 B28 B27 62.2(6) 10_556 . . . ?
C02 B23 B28 B27 62.2(6) 10_556 . . . ?
B24 B23 B28 B27 100.3(8) 10_556 . . . ?
B24 B23 B28 B27 -37.2(6) . . . . ?
C02 B23 B28 B27 -62.2(6) . . . 10_556 ?
B21 B23 B28 B27 -1.0(7) 10_556 . . 10_556 ?
C02 B23 B28 B27 -1.0(7) 10_556 . . 10_556 ?
B24 B23 B28 B27 37.2(6) 10_556 . . 10_556 ?
B24 B23 B28 B27 -100.3(8) . . . 10_556 ?
B25 B27 B28 B24 -39.0(6) . . . . ?
B26 B27 B28 B24 -100.4(8) . . . . ?
B27 B27 B28 B24 -137.7(6) 10_556 . . . ?
B25 B27 B28 B24 60.9(9) . . . 10_556 ?
B26 B27 B28 B24 -0.5(10) . . . 10_556 ?
B27 B27 B28 B24 -37.8(5) 10_556 . . 10_556 ?
B24 B27 B28 B24 99.9(10) . . . 10_556 ?
B25 B27 B28 B23 -2.1(8) . . . . ?
B26 B27 B28 B23 -63.5(8) . . . . ?
B27 B27 B28 B23 -100.8(6) 10_556 . . . ?
B24 B27 B28 B23 36.9(6) . . . . ?
B25 B27 B28 B27 98.8(6) . . . 10_556 ?
B26 B27 B28 B27 37.3(8) . . . 10_556 ?
B24 B27 B28 B27 137.7(6) . . . 10_556 ?
C6A C1A C2A C3A 0.0(3) . . . . ?
C7A C1A C2A C3A 179.9(3) . . . . ?
C1A C2A C3A C4A 0.0(3) . . . . ?
C2A C3A C4A C5A 0.0(7) . . . . ?
C3A C4A C5A C6A 0.1(9) . . . . ?
C2A C1A C6A C5A 0.1(6) . . . . ?
C7A C1A C6A C5A -179.9(5) . . . . ?
C4A C5A C6A C1A -0.1(9) . . . . ?
B1C B1C B2C B2C -55(2) 10_556 . . 5 ?
B2C B1C B2C B2C 91.5(9) 6 . . 5 ?
B1C B1C B2C B2C 40(2) 6 . . 5 ?
B1C B1C B2C B2C -89(3) 5 . . 5 ?
B2C B1C B2C B2C 60.0(15) 2 . . 5 ?
B2C B1C B2C B2C -42(3) 9_556 . . 5 ?
B1C B1C B2C B2C 21(3) 9_556 . . 5 ?
B1C B1C B2C B2C -78(2) 8_556 . . 5 ?
B2C B1C B2C B2C -13(3) 11_556 . . 5 ?
B2C B1C B2C B2C -55(2) 10_556 . . 5 ?
B1C B1C B2C B2C -147(2) 10_556 . . 6 ?
B1C B1C B2C B2C -51.5(18) 6 . . 6 ?
B1C B1C B2C B2C 179(2) 5 . . 6 ?
B2C B1C B2C B2C -31.5(10) 2 . . 6 ?
B2C B1C B2C B2C -134(3) 9_556 . . 6 ?
B1C B1C B2C B2C -70(3) 9_556 . . 6 ?
B1C B1C B2C B2C -169.4(14) 8_556 . . 6 ?
B2C B1C B2C B2C -104(2) 11_556 . . 6 ?
B2C B1C B2C B2C -147(2) 10_556 . . 6 ?
B1C B1C B2C B1C 34.1(15) 10_556 . . 5 ?
B2C B1C B2C B1C -179(2) 6 . . 5 ?
B1C B1C B2C B1C 129.2(10) 6 . . 5 ?
B2C B1C B2C B1C 149.2(15) 2 . . 5 ?
B2C B1C B2C B1C 46.8(16) 9_556 . . 5 ?
B1C B1C B2C B1C 110.6(13) 9_556 . . 5 ?
B1C B1C B2C B1C 11.3(9) 8_556 . . 5 ?
B2C B1C B2C B1C 76.4(8) 11_556 . . 5 ?
B2C B1C B2C B1C 34.1(15) 10_556 . . 5 ?
B1C B1C B2C B1C -15.2(17) 10_556 . . 3 ?
B2C B1C B2C B1C 131.4(12) 6 . . 3 ?
B1C B1C B2C B1C 79.9(12) 6 . . 3 ?
B1C B1C B2C B1C -49.3(11) 5 . . 3 ?
B2C B1C B2C B1C 99.9(10) 2 . . 3 ?
B2C B1C B2C B1C -2(2) 9_556 . . 3 ?
B1C B1C B2C B1C 61(2) 9_556 . . 3 ?
B1C B1C B2C B1C -38.0(6) 8_556 . . 3 ?
B2C B1C B2C B1C 27.1(16) 11_556 . . 3 ?
B2C B1C B2C B1C -15.2(17) 10_556 . . 3 ?
B1C B1C B2C B1C 22.8(11) 10_556 . . 8_556 ?
B2C B1C B2C B1C 169.4(13) 6 . . 8_556 ?
B1C B1C B2C B1C 117.9(6) 6 . . 8_556 ?
B1C B1C B2C B1C -11.3(9) 5 . . 8_556 ?
B2C B1C B2C B1C 137.9(6) 2 . . 8_556 ?
B2C B1C B2C B1C 35.5(18) 9_556 . . 8_556 ?
B1C B1C B2C B1C 99.3(17) 9_556 . . 8_556 ?
B2C B1C B2C B1C 65.1(11) 11_556 . . 8_556 ?
B2C B1C B2C B1C 22.8(11) 10_556 . . 8_556 ?
B1C B1C B2C B2C -77.8(14) 10_556 . . 3 ?
B2C B1C B2C B2C 68.7(8) 6 . . 3 ?
B1C B1C B2C B2C 17.3(14) 6 . . 3 ?
B1C B1C B2C B2C -112(2) 5 . . 3 ?
B2C B1C B2C B2C 37.3(7) 2 . . 3 ?
B2C B1C B2C B2C -65(2) 9_556 . . 3 ?
B1C B1C B2C B2C -1(3) 9_556 . . 3 ?
B1C B1C B2C B2C -100.6(12) 8_556 . . 3 ?
B2C B1C B2C B2C -36(2) 11_556 . . 3 ?
B2C B1C B2C B2C -77.8(14) 10_556 . . 3 ?
B1C B1C B2C B2C -115.1(10) 10_556 . . 2 ?
B2C B1C B2C B2C 31.5(10) 6 . . 2 ?
B1C B1C B2C B2C -20.0(8) 6 . . 2 ?
B1C B1C B2C B2C -149.2(15) 5 . . 2 ?
B2C B1C B2C B2C -102.4(19) 9_556 . . 2 ?
B1C B1C B2C B2C -39(2) 9_556 . . 2 ?
B1C B1C B2C B2C -137.9(6) 8_556 . . 2 ?
B2C B1C B2C B2C -72.8(15) 11_556 . . 2 ?
B2C B1C B2C B2C -115.1(10) 10_556 . . 2 ?
B1C B1C B2C B2C -95.4(9) 10_556 . . 4 ?
B2C B1C B2C B2C 51.2(11) 6 . . 4 ?
B1C B1C B2C B2C -0.3(9) 6 . . 4 ?
B1C B1C B2C B2C -129.5(17) 5 . . 4 ?
B2C B1C B2C B2C 19.7(2) 2 . . 4 ?
B2C B1C B2C B2C -83(2) 9_556 . . 4 ?
B1C B1C B2C B2C -19(2) 9_556 . . 4 ?
B1C B1C B2C B2C -118.2(8) 8_556 . . 4 ?
B2C B1C B2C B2C -53.1(16) 11_556 . . 4 ?
B2C B1C B2C B2C -95.4(9) 10_556 . . 4 ?
B1C B1C B2C B1C -11.5(12) 10_556 . . 12_556 ?
B2C B1C B2C B1C 135.1(15) 6 . . 12_556 ?
B1C B1C B2C B1C 83.6(7) 6 . . 12_556 ?
B1C B1C B2C B1C -45.6(8) 5 . . 12_556 ?
B2C B1C B2C B1C 103.6(8) 2 . . 12_556 ?
B2C B1C B2C B1C 1.2(18) 9_556 . . 12_556 ?
B1C B1C B2C B1C 65.0(16) 9_556 . . 12_556 ?
B1C B1C B2C B1C -34.3(2) 8_556 . . 12_556 ?
B2C B1C B2C B1C 30.8(10) 11_556 . . 12_556 ?
B2C B1C B2C B1C -11.5(12) 10_556 . . 12_556 ?
B2C B1C B2C B1C 147(2) 6 . . 10_556 ?
B1C B1C B2C B1C 95.1(6) 6 . . 10_556 ?
B1C B1C B2C B1C -34.1(15) 5 . . 10_556 ?
B2C B1C B2C B1C 115.1(10) 2 . . 10_556 ?
B2C B1C B2C B1C 12.7(11) 9_556 . . 10_556 ?
B1C B1C B2C B1C 76.5(13) 9_556 . . 10_556 ?
B1C B1C B2C B1C -22.8(11) 8_556 . . 10_556 ?
B2C B1C B2C B1C 42.3(10) 11_556 . . 10_556 ?
B2C B1C B2C B1C 0.000(13) 10_556 . . 10_556 ?
